data_7012674
loop_
_publ_author_name
'Dong, Ying'
'Farquhar, Sandra'
'Gloe, Karsten'
'Lindoy, Leonard F.'
'Rumbel, Brendan R.'
'Turner, Peter'
'Wichmann, Kathrin'

_publ_section_title
;
 Metal ion recognition. Interaction of a series of successively
 N-benzylated derivatives of 1,4,8,11-tetraazacyclotetradecane (cyclam)
 with selected transition and post-transition metal ions
;
_journal_issue 8
_journal_name_full 'Dalton Transactions'
_journal_page_first 1558
_journal_paper_doi 10.1039/b300002h
_journal_year 2003
_chemical_formula_sum 'C24.5 H38 Cd N6 O6.5'
_chemical_formula_weight 633.01
_chemical_name_systematic
; 
? 
;
_space_group_IT_number 2
_symmetry_cell_setting triclinic
_symmetry_Int_Tables_number 2
_symmetry_space_group_name_Hall '-P 1'
_symmetry_space_group_name_H-M 'P -1'
_atom_sites_solution_hydrogens geom
_atom_sites_solution_primary direct
_atom_sites_solution_secondary difmap
_audit_creation_method SHELXL-97
_cell_angle_alpha 94.789(11)
_cell_angle_beta 93.115(11)
_cell_angle_gamma 93.292(11)
_cell_formula_units_Z 2
_cell_length_a 9.537(6)
_cell_length_b 11.146(7)
_cell_length_c 13.097(8)
_cell_measurement_reflns_used 973
_cell_measurement_temperature 150(2)
_cell_measurement_theta_max 28.194
_cell_measurement_theta_min 2.513
_cell_volume 1382.6(15)
_computing_cell_refinement 'SAINT (Bruker,1995)'
_computing_data_collection 'SMART (Bruker,1995)'
_computing_data_reduction 'SAINT and XPREP (Bruker 1995)'
_computing_molecular_graphics
;
teXsan for Windows (MSC, 1997) 
xtal 3.6 (Hall,du Boulay, D.J. & Olthof-Hazekamp, R. 1999)
ORTEPII  (Johnson,C.K., 1976). 
WinGX (Farrugia, 1999)
;
_computing_structure_refinement 'SHELXL-97 (Sheldrick, 1997)'
_computing_structure_solution 'SIR97 (Altomare, et. al. 1997)'
_diffrn_ambient_temperature 150(2)
_diffrn_crystal_treatment
;
attached with Exxon Paratone N, to a short length 
of fibre supported on a thin piece of copper wire 
inserted in a copper mounting pin.  The crystal was 
quenched in a cold nitrogen gas stream from an 
Oxford Cryosystems Cryostream. 
;
_diffrn_measured_fraction_theta_full 0.934
_diffrn_measured_fraction_theta_max 0.934
_diffrn_measurement_device_type 'Bruker SMART 1000 CCD'
_diffrn_measurement_method \w
_diffrn_radiation_monochromator graphite
_diffrn_radiation_source 'sealed tube'
_diffrn_radiation_type MoK\a
_diffrn_radiation_wavelength 0.71069
_diffrn_reflns_av_R_equivalents 0.0212
_diffrn_reflns_av_sigmaI/netI 0.0260
_diffrn_reflns_limit_h_max 12
_diffrn_reflns_limit_h_min -12
_diffrn_reflns_limit_k_max 14
_diffrn_reflns_limit_k_min -14
_diffrn_reflns_limit_l_max 17
_diffrn_reflns_limit_l_min -17
_diffrn_reflns_number 13482
_diffrn_reflns_theta_full 28.20
_diffrn_reflns_theta_max 28.20
_diffrn_reflns_theta_min 1.56
_diffrn_standards_decay_% 0.01
_diffrn_standards_number 192
_exptl_absorpt_coefficient_mu 0.841
_exptl_absorpt_correction_T_max 1.000
_exptl_absorpt_correction_T_min 0.839
_exptl_absorpt_correction_type empirical
_exptl_absorpt_process_details
;
SADABS (Sheldrick, 1996)
;
_exptl_crystal_colour colourless
_exptl_crystal_density_diffrn 1.521
_exptl_crystal_density_method 'not measured'
_exptl_crystal_description prism
_exptl_crystal_F_000 654
_exptl_crystal_size_max 0.389
_exptl_crystal_size_mid 0.354
_exptl_crystal_size_min 0.160
_refine_diff_density_max 0.968
_refine_diff_density_min -0.800
_refine_diff_density_rms 0.071
_refine_ls_extinction_method none
_refine_ls_goodness_of_fit_ref 1.369
_refine_ls_hydrogen_treatment mixed
_refine_ls_matrix_type full
_refine_ls_number_parameters 334
_refine_ls_number_reflns 6350
_refine_ls_number_restraints 0
_refine_ls_restrained_S_all 1.369
_refine_ls_R_factor_all 0.0344
_refine_ls_R_factor_gt 0.0297
_refine_ls_shift/su_max 0.004
_refine_ls_shift/su_mean 0.000
_refine_ls_structure_factor_coef Fsqd
_refine_ls_weighting_details 'calc w=1/[\s^2^(Fo^2^)+(0.0200P)^2^+0.5000P] where P=(Fo^2^+2Fc^2^)/3'
_refine_ls_weighting_scheme calc
_refine_ls_wR_factor_gt 0.0670
_refine_ls_wR_factor_ref 0.0685
_reflns_number_gt 5702
_reflns_number_total 6350
_reflns_threshold_expression >2sigma(I)
_cod_data_source_file b300002h.txt
_cod_data_source_block lfl53
_cod_original_sg_symbol_H-M 'P -1       '
_cod_original_formula_sum 'C24.50 H38 Cd N6 O6.50'
_cod_database_code 7012674

loop_
_symmetry_equiv_pos_as_xyz
'x, y, z'
'-x, -y, -z'

loop_
_atom_site_label
_atom_site_type_symbol
_atom_site_fract_x
_atom_site_fract_y
_atom_site_fract_z
_atom_site_U_iso_or_equiv
_atom_site_adp_type
_atom_site_occupancy
_atom_site_symmetry_multiplicity
_atom_site_calc_flag
_atom_site_refinement_flags
_atom_site_disorder_assembly
_atom_site_disorder_group
Cd1 Cd 0.623711(17) 0.289955(14) 0.116199(13) 0.02460(6) Uani 1 1 d . . .
O1 O 0.41957(18) 0.32659(15) 0.01507(16) 0.0428(5) Uani 1 1 d . . .
O2 O 0.42270(18) 0.14639(14) 0.06194(13) 0.0342(4) Uani 1 1 d . . .
O3 O 0.23633(18) 0.20146(16) -0.02008(15) 0.0419(4) Uani 1 1 d . . .
N1 N 0.7202(2) 0.15002(16) 0.21649(14) 0.0264(4) Uani 1 1 d . . .
N2 N 0.77117(19) 0.25146(16) -0.02061(14) 0.0234(4) Uani 1 1 d . . .
N3 N 0.7078(2) 0.48030(17) 0.09023(18) 0.0305(5) Uani 1 1 d . . .
H3N H 0.646(3) 0.507(2) 0.0522(19) 0.026(7) Uiso 1 1 d . . .
N4 N 0.5384(3) 0.35348(19) 0.27180(18) 0.0373(5) Uani 1 1 d . . .
H4N H 0.453(3) 0.353(2) 0.260(2) 0.034(8) Uiso 1 1 d . . .
N5 N 0.3553(2) 0.22357(18) 0.01839(15) 0.0297(4) Uiso 1 1 d . . .
C1 C 0.8708(2) 0.1411(2) 0.19347(18) 0.0291(5) Uani 1 1 d . . .
H1A H 0.9128 0.0837 0.2382 0.035 Uiso 1 1 calc R . .
H1B H 0.9207 0.2211 0.2116 0.035 Uiso 1 1 calc R . .
C2 C 0.8969(2) 0.1006(2) 0.08230(18) 0.0280(5) Uani 1 1 d . . .
H2A H 0.9857 0.0588 0.0816 0.034 Uiso 1 1 calc R . .
H2B H 0.8200 0.0409 0.0555 0.034 Uiso 1 1 calc R . .
C3 C 0.9064(2) 0.1997(2) 0.00899(18) 0.0257(5) Uani 1 1 d . . .
H3A H 0.9720 0.2659 0.0412 0.031 Uiso 1 1 calc R . .
H3B H 0.9480 0.1667 -0.0543 0.031 Uiso 1 1 calc R . .
C4 C 0.8007(3) 0.3723(2) -0.05840(19) 0.0293(5) Uani 1 1 d . . .
H4A H 0.7183 0.3932 -0.1011 0.035 Uiso 1 1 calc R . .
H4B H 0.8821 0.3691 -0.1021 0.035 Uiso 1 1 calc R . .
C5 C 0.8323(3) 0.4696(2) 0.02926(19) 0.0309(5) Uani 1 1 d . . .
H5A H 0.9134 0.4486 0.0733 0.037 Uiso 1 1 calc R . .
H5B H 0.8569 0.5476 0.0017 0.037 Uiso 1 1 calc R . .
C6 C 0.7317(3) 0.5653(2) 0.1831(2) 0.0382(6) Uani 1 1 d . . .
H6A H 0.7584 0.6468 0.1630 0.046 Uiso 1 1 calc R . .
H6B H 0.8102 0.5394 0.2270 0.046 Uiso 1 1 calc R . .
C7 C 0.5995(3) 0.5702(2) 0.2438(2) 0.0451(7) Uani 1 1 d . . .
H7A H 0.5988 0.6511 0.2812 0.054 Uiso 1 1 calc R . .
H7B H 0.5160 0.5600 0.1949 0.054 Uiso 1 1 calc R . .
C8 C 0.5870(3) 0.4756(2) 0.3202(2) 0.0484(8) Uani 1 1 d . . .
H8A H 0.6798 0.4708 0.3568 0.058 Uiso 1 1 calc R . .
H8B H 0.5200 0.5014 0.3717 0.058 Uiso 1 1 calc R . .
C9 C 0.5677(3) 0.2575(2) 0.3389(2) 0.0415(7) Uani 1 1 d . . .
H9A H 0.4946 0.1905 0.3248 0.050 Uiso 1 1 calc R . .
H9B H 0.5641 0.2893 0.4115 0.050 Uiso 1 1 calc R . .
C10 C 0.7112(3) 0.2102(2) 0.32189(18) 0.0368(6) Uani 1 1 d . . .
H10A H 0.7835 0.2781 0.3332 0.044 Uiso 1 1 calc R . .
H10B H 0.7320 0.1519 0.3729 0.044 Uiso 1 1 calc R . .
C11 C 0.6394(2) 0.0292(2) 0.20447(17) 0.0271(5) Uani 1 1 d . . .
H11A H 0.6568 -0.0111 0.1365 0.033 Uiso 1 1 calc R . .
H11B H 0.5377 0.0429 0.2046 0.033 Uiso 1 1 calc R . .
C12 C 0.6736(3) -0.0554(2) 0.28518(18) 0.0291(5) Uani 1 1 d . . .
C13 C 0.5817(3) -0.0700(2) 0.36246(19) 0.0376(6) Uani 1 1 d . . .
H13 H 0.4977 -0.0281 0.3626 0.045 Uiso 1 1 calc R . .
C14 C 0.6103(4) -0.1447(3) 0.4394(2) 0.0529(8) Uani 1 1 d . . .
H14 H 0.5457 -0.1538 0.4914 0.063 Uiso 1 1 calc R . .
C15 C 0.7303(4) -0.2051(3) 0.4409(2) 0.0582(9) Uani 1 1 d . . .
H15 H 0.7505 -0.2548 0.4947 0.070 Uiso 1 1 calc R . .
C16 C 0.8230(3) -0.1938(3) 0.3640(3) 0.0519(8) Uani 1 1 d . . .
H16 H 0.9064 -0.2364 0.3647 0.062 Uiso 1 1 calc R . .
C17 C 0.7945(3) -0.1204(2) 0.2858(2) 0.0384(6) Uani 1 1 d . . .
H17 H 0.8575 -0.1144 0.2324 0.046 Uiso 1 1 calc R . .
C18 C 0.6818(2) 0.1692(2) -0.09797(17) 0.0270(5) Uani 1 1 d . . .
H18A H 0.5925 0.2078 -0.1114 0.032 Uiso 1 1 calc R . .
H18B H 0.6580 0.0938 -0.0659 0.032 Uiso 1 1 calc R . .
C19 C 0.7412(2) 0.1347(2) -0.20053(18) 0.0300(5) Uani 1 1 d . . .
C20 C 0.7760(3) 0.0166(2) -0.22448(19) 0.0335(5) Uani 1 1 d . . .
H20 H 0.7708 -0.0395 -0.1738 0.040 Uiso 1 1 calc R . .
C21 C 0.8183(3) -0.0205(3) -0.3212(2) 0.0426(7) Uani 1 1 d . . .
H21 H 0.8406 -0.1018 -0.3367 0.051 Uiso 1 1 calc R . .
C22 C 0.8278(3) 0.0611(3) -0.3951(2) 0.0477(7) Uani 1 1 d . . .
H22 H 0.8572 0.0360 -0.4613 0.057 Uiso 1 1 calc R . .
C23 C 0.7946(3) 0.1782(3) -0.3726(2) 0.0466(7) Uani 1 1 d . . .
H23 H 0.8020 0.2342 -0.4233 0.056 Uiso 1 1 calc R . .
C24 C 0.7505(3) 0.2156(3) -0.27652(19) 0.0377(6) Uani 1 1 d . . .
H24 H 0.7265 0.2966 -0.2622 0.045 Uiso 1 1 calc R . .
N6 N 0.1839(3) 0.3938(2) 0.24598(17) 0.0388(13) Uiso 0.50 1 d PG . .
O4 O 0.0645(3) 0.4146(3) 0.2160(3) 0.0535(11) Uiso 0.50 1 d PG . .
O5 O 0.2160(4) 0.2895(2) 0.2397(3) 0.0787(15) Uiso 0.50 1 d PG . .
O6 O 0.2737(3) 0.4773(3) 0.2649(4) 0.0691(13) Uiso 0.50 1 d PG . .
N7 N 0.1589(3) 0.3924(2) 0.26434(18) 0.039(2) Uiso 0.30 1 d PG . .
O7 O 0.2187(5) 0.3816(4) 0.3479(2) 0.060(2) Uiso 0.30 1 d PG . .
O8 O 0.0387(4) 0.4301(5) 0.2597(4) 0.043(2) Uiso 0.30 1 d PG . .
O9 O 0.2226(6) 0.3837(8) 0.1841(4) 0.073(3) Uiso 0.30 1 d PG . .
N8 N 0.1527(4) 0.4014(4) 0.2672(3) 0.056 Uiso 0.20 1 d PG . .
O10 O 0.2418(5) 0.4331(9) 0.3366(4) 0.046(2) Uiso 0.20 1 d PG . .
O11 O 0.1895(6) 0.3440(7) 0.1912(4) 0.048(3) Uiso 0.20 1 d PG . .
O12 O 0.0274(4) 0.4098(5) 0.2821(5) 0.040(3) Uiso 0.20 1 d PG . .
O13 O 0.1436(7) 0.5569(7) 0.5079(5) 0.102(2) Uiso 0.50 1 d P . .
H13A H 0.1683 0.5329 0.4494 0.153 Uiso 0.50 1 calc PR . .
C25 C 0.0142(14) 0.5527(9) 0.5073(10) 0.121(4) Uiso 0.50 1 d P . .
H25A H -0.0186 0.4895 0.5496 0.182 Uiso 0.50 1 calc PR . .
H25B H -0.0255 0.5346 0.4367 0.182 Uiso 0.50 1 calc PR . .
H25C H -0.0162 0.6307 0.5351 0.182 Uiso 0.50 1 calc PR . .

loop_
_atom_site_aniso_label
_atom_site_aniso_U_11
_atom_site_aniso_U_22
_atom_site_aniso_U_33
_atom_site_aniso_U_23
_atom_site_aniso_U_13
_atom_site_aniso_U_12
Cd1 0.02523(9) 0.01948(8) 0.02897(10) 0.00188(6) 0.00524(6) -0.00288(6)
O1 0.0315(10) 0.0218(8) 0.0745(14) 0.0099(9) -0.0044(9) -0.0055(7)
O2 0.0342(9) 0.0266(9) 0.0417(10) 0.0075(7) 0.0001(8) -0.0032(7)
O3 0.0265(9) 0.0367(10) 0.0601(13) -0.0003(9) -0.0053(8) -0.0052(7)
N1 0.0308(11) 0.0248(10) 0.0225(10) 0.0015(8) 0.0012(8) -0.0058(8)
N2 0.0245(10) 0.0200(9) 0.0253(10) 0.0033(7) 0.0018(8) -0.0032(7)
N3 0.0265(11) 0.0202(10) 0.0450(13) 0.0029(9) 0.0059(10) -0.0012(8)
N4 0.0392(14) 0.0289(11) 0.0427(13) -0.0067(9) 0.0145(11) -0.0066(10)
C1 0.0274(12) 0.0285(12) 0.0311(13) 0.0089(10) -0.0040(10) -0.0044(9)
C2 0.0257(12) 0.0229(11) 0.0358(13) 0.0047(9) 0.0027(10) 0.0019(9)
C3 0.0234(11) 0.0253(11) 0.0283(12) 0.0015(9) 0.0046(9) -0.0016(9)
C4 0.0285(12) 0.0255(12) 0.0351(13) 0.0106(10) 0.0051(10) -0.0031(9)
C5 0.0291(12) 0.0217(11) 0.0425(14) 0.0062(10) 0.0070(10) -0.0037(9)
C6 0.0380(15) 0.0226(12) 0.0528(17) -0.0032(11) 0.0097(12) -0.0041(10)
C7 0.0461(16) 0.0223(12) 0.066(2) -0.0111(12) 0.0200(14) -0.0017(11)
C8 0.0591(19) 0.0325(14) 0.0513(18) -0.0164(13) 0.0243(15) -0.0089(13)
C9 0.0566(18) 0.0364(14) 0.0300(14) -0.0054(11) 0.0162(12) -0.0119(12)
C10 0.0506(16) 0.0346(14) 0.0232(12) -0.0013(10) 0.0015(11) -0.0098(12)
C11 0.0305(12) 0.0261(11) 0.0239(12) 0.0027(9) 0.0025(9) -0.0066(9)
C12 0.0329(13) 0.0273(12) 0.0259(12) 0.0037(9) -0.0016(10) -0.0088(10)
C13 0.0426(15) 0.0395(14) 0.0301(13) 0.0056(11) 0.0050(11) -0.0083(12)
C14 0.075(2) 0.0543(19) 0.0296(15) 0.0125(13) 0.0066(14) -0.0143(17)
C15 0.080(2) 0.0514(19) 0.0413(17) 0.0211(14) -0.0210(17) -0.0158(17)
C16 0.0454(17) 0.0379(15) 0.070(2) 0.0135(15) -0.0202(16) -0.0058(13)
C17 0.0348(14) 0.0315(13) 0.0482(16) 0.0068(12) 0.0018(12) -0.0086(11)
C18 0.0252(12) 0.0285(12) 0.0264(12) 0.0029(9) 0.0017(9) -0.0057(9)
C19 0.0235(12) 0.0392(13) 0.0258(12) 0.0019(10) -0.0008(9) -0.0067(10)
C20 0.0283(13) 0.0414(14) 0.0292(13) -0.0003(11) -0.0016(10) -0.0023(10)
C21 0.0308(14) 0.0580(18) 0.0367(15) -0.0083(13) -0.0020(11) 0.0053(12)
C22 0.0337(15) 0.081(2) 0.0267(14) -0.0041(14) 0.0056(11) -0.0042(14)
C23 0.0433(16) 0.067(2) 0.0285(14) 0.0098(13) 0.0016(12) -0.0140(14)
C24 0.0379(15) 0.0445(15) 0.0296(13) 0.0065(11) -0.0003(11) -0.0086(12)

loop_
_atom_type_symbol
_atom_type_description
_atom_type_scat_dispersion_real
_atom_type_scat_dispersion_imag
_atom_type_scat_source
C C 0.0033 0.0016 'International Tables Vol C Tables 4.2.6.8 and 6.1.1.4'
H H 0.0000 0.0000 'International Tables Vol C Tables 4.2.6.8 and 6.1.1.4'
N N 0.0061 0.0033 'International Tables Vol C Tables 4.2.6.8 and 6.1.1.4'
O O 0.0106 0.0060 'International Tables Vol C Tables 4.2.6.8 and 6.1.1.4'
Cd Cd -0.8075 1.2024 'International Tables Vol C Tables 4.2.6.8 and 6.1.1.4'

loop_
_geom_angle_atom_site_label_1
_geom_angle_atom_site_label_2
_geom_angle_atom_site_label_3
_geom_angle
_geom_angle_site_symmetry_1
_geom_angle_site_symmetry_3
_geom_angle_publ_flag
N3 Cd1 N4 92.40(8) . . ?
N3 Cd1 N1 129.59(8) . . ?
N4 Cd1 N1 80.78(9) . . ?
N3 Cd1 N2 78.41(7) . . ?
N4 Cd1 N2 163.66(8) . . ?
N1 Cd1 N2 94.59(7) . . ?
N3 Cd1 O1 87.43(8) . . ?
N4 Cd1 O1 95.91(9) . . ?
N1 Cd1 O1 142.78(6) . . ?
N2 Cd1 O1 97.14(8) . . ?
N3 Cd1 O2 140.06(7) . . ?
N4 Cd1 O2 95.29(8) . . ?
N1 Cd1 O2 90.34(7) . . ?
N2 Cd1 O2 100.42(7) . . ?
O1 Cd1 O2 52.84(6) . . ?
N5 O1 Cd1 97.32(13) . . ?
N5 O2 Cd1 93.47(13) . . ?
C1 N1 C10 109.49(18) . . ?
C1 N1 C11 112.41(18) . . ?
C10 N1 C11 111.17(18) . . ?
C1 N1 Cd1 108.52(13) . . ?
C10 N1 Cd1 101.46(15) . . ?
C11 N1 Cd1 113.22(14) . . ?
C3 N2 C4 109.36(17) . . ?
C3 N2 C18 112.43(17) . . ?
C4 N2 C18 111.62(18) . . ?
C3 N2 Cd1 114.68(14) . . ?
C4 N2 Cd1 103.99(13) . . ?
C18 N2 Cd1 104.42(13) . . ?
C5 N3 C6 113.61(19) . . ?
C5 N3 Cd1 107.77(14) . . ?
C6 N3 Cd1 115.82(16) . . ?
C5 N3 H3N 106.2(18) . . ?
C6 N3 H3N 107.9(17) . . ?
Cd1 N3 H3N 104.8(17) . . ?
C9 N4 C8 112.5(2) . . ?
C9 N4 Cd1 105.10(16) . . ?
C8 N4 Cd1 118.34(16) . . ?
C9 N4 H4N 108(2) . . ?
C8 N4 H4N 107.2(19) . . ?
Cd1 N4 H4N 104.7(19) . . ?
O3 N5 O2 122.4(2) . . ?
O3 N5 O1 121.5(2) . . ?
O2 N5 O1 116.09(19) . . ?
N1 C1 C2 115.35(19) . . ?
N1 C1 H1A 108.4 . . ?
C2 C1 H1A 108.4 . . ?
N1 C1 H1B 108.4 . . ?
C2 C1 H1B 108.4 . . ?
H1A C1 H1B 107.5 . . ?
C3 C2 C1 116.22(19) . . ?
C3 C2 H2A 108.2 . . ?
C1 C2 H2A 108.2 . . ?
C3 C2 H2B 108.2 . . ?
C1 C2 H2B 108.2 . . ?
H2A C2 H2B 107.4 . . ?
N2 C3 C2 115.78(18) . . ?
N2 C3 H3A 108.3 . . ?
C2 C3 H3A 108.3 . . ?
N2 C3 H3B 108.3 . . ?
C2 C3 H3B 108.3 . . ?
H3A C3 H3B 107.4 . . ?
N2 C4 C5 111.87(19) . . ?
N2 C4 H4A 109.2 . . ?
C5 C4 H4A 109.2 . . ?
N2 C4 H4B 109.2 . . ?
C5 C4 H4B 109.2 . . ?
H4A C4 H4B 107.9 . . ?
N3 C5 C4 109.31(19) . . ?
N3 C5 H5A 109.8 . . ?
C4 C5 H5A 109.8 . . ?
N3 C5 H5B 109.8 . . ?
C4 C5 H5B 109.8 . . ?
H5A C5 H5B 108.3 . . ?
N3 C6 C7 110.9(2) . . ?
N3 C6 H6A 109.5 . . ?
C7 C6 H6A 109.5 . . ?
N3 C6 H6B 109.5 . . ?
C7 C6 H6B 109.5 . . ?
H6A C6 H6B 108.0 . . ?
C8 C7 C6 114.2(2) . . ?
C8 C7 H7A 108.7 . . ?
C6 C7 H7A 108.7 . . ?
C8 C7 H7B 108.7 . . ?
C6 C7 H7B 108.7 . . ?
H7A C7 H7B 107.6 . . ?
N4 C8 C7 113.4(2) . . ?
N4 C8 H8A 108.9 . . ?
C7 C8 H8A 108.9 . . ?
N4 C8 H8B 108.9 . . ?
C7 C8 H8B 108.9 . . ?
H8A C8 H8B 107.7 . . ?
N4 C9 C10 111.0(2) . . ?
N4 C9 H9A 109.4 . . ?
C10 C9 H9A 109.4 . . ?
N4 C9 H9B 109.4 . . ?
C10 C9 H9B 109.4 . . ?
H9A C9 H9B 108.0 . . ?
N1 C10 C9 112.5(2) . . ?
N1 C10 H10A 109.1 . . ?
C9 C10 H10A 109.1 . . ?
N1 C10 H10B 109.1 . . ?
C9 C10 H10B 109.1 . . ?
H10A C10 H10B 107.8 . . ?
N1 C11 C12 115.83(19) . . ?
N1 C11 H11A 108.3 . . ?
C12 C11 H11A 108.3 . . ?
N1 C11 H11B 108.3 . . ?
C12 C11 H11B 108.3 . . ?
H11A C11 H11B 107.4 . . ?
C13 C12 C17 118.1(2) . . ?
C13 C12 C11 119.2(2) . . ?
C17 C12 C11 122.8(2) . . ?
C14 C13 C12 121.1(3) . . ?
C14 C13 H13 119.4 . . ?
C12 C13 H13 119.4 . . ?
C15 C14 C13 120.4(3) . . ?
C15 C14 H14 119.8 . . ?
C13 C14 H14 119.8 . . ?
C14 C15 C16 119.8(3) . . ?
C14 C15 H15 120.1 . . ?
C16 C15 H15 120.1 . . ?
C15 C16 C17 120.3(3) . . ?
C15 C16 H16 119.9 . . ?
C17 C16 H16 119.9 . . ?
C16 C17 C12 120.3(3) . . ?
C16 C17 H17 119.9 . . ?
C12 C17 H17 119.9 . . ?
N2 C18 C19 118.21(18) . . ?
N2 C18 H18A 107.8 . . ?
C19 C18 H18A 107.8 . . ?
N2 C18 H18B 107.8 . . ?
C19 C18 H18B 107.8 . . ?
H18A C18 H18B 107.1 . . ?
C20 C19 C24 118.2(2) . . ?
C20 C19 C18 119.6(2) . . ?
C24 C19 C18 121.9(2) . . ?
C21 C20 C19 121.0(3) . . ?
C21 C20 H20 119.5 . . ?
C19 C20 H20 119.5 . . ?
C22 C21 C20 119.9(3) . . ?
C22 C21 H21 120.1 . . ?
C20 C21 H21 120.1 . . ?
C23 C22 C21 119.9(3) . . ?
C23 C22 H22 120.1 . . ?
C21 C22 H22 120.1 . . ?
C22 C23 C24 120.5(3) . . ?
C22 C23 H23 119.7 . . ?
C24 C23 H23 119.7 . . ?
C23 C24 C19 120.4(3) . . ?
C23 C24 H24 119.8 . . ?
C19 C24 H24 119.8 . . ?
O11 N6 O9 35.58(17) . . ?
O11 N6 O5 50.8(5) . . ?
O9 N6 O5 75.7(5) . . ?
O11 N6 O4 89.6(4) . . ?
O9 N6 O4 98.8(4) . . ?
O5 N6 O4 118.1 . . ?
O11 N6 O6 119.2(6) . . ?
O9 N6 O6 85.2(6) . . ?
O5 N6 O6 121.0 . . ?
O4 N6 O6 119.8 . . ?
O11 N6 O10 145.8(5) . . ?
O9 N6 O10 130.3(5) . . ?
O5 N6 O10 101.1(4) . . ?
O4 N6 O10 123.9(3) . . ?
O6 N6 O10 53.4(4) . . ?
O11 N6 O7 130.9(5) . . ?
O9 N6 O7 139.1(4) . . ?
O5 N6 O7 80.3 . . ?
O4 N6 O7 121.8 . . ?
O6 N6 O7 79.4 . . ?
O10 N6 O7 27.2(5) . . ?
O11 N6 O8 112.5(4) . . ?
O9 N6 O8 124.1(4) . . ?
O5 N6 O8 123.6(3) . . ?
O4 N6 O8 25.7(3) . . ?
O6 N6 O8 113.4(3) . . ?
O10 N6 O8 99.3(3) . . ?
O7 N6 O8 96.7(3) . . ?
O11 N6 O12 115.0(5) . . ?
O9 N6 O12 134.7(4) . . ?
O5 N6 O12 113.4(3) . . ?
O4 N6 O12 36.5(3) . . ?
O6 N6 O12 119.3(3) . . ?
O10 N6 O12 92.9(2) . . ?
O7 N6 O12 85.3(3) . . ?
O8 N6 O12 14.2 . . ?
O8 O4 O12 18.7(3) . . ?
O8 O4 N8 79.9(5) . . ?
O12 O4 N8 74.3(4) . . ?
O8 O4 N7 84.5(5) . . ?
O12 O4 N7 77.6(4) . . ?
N8 O4 N7 5.9(2) . . ?
O8 O4 N6 99.7(5) . . ?
O12 O4 N6 93.9(4) . . ?
N8 O4 N6 19.9(2) . . ?
N7 O4 N6 16.3 . . ?
O8 O4 O11 130.7(6) . . ?
O12 O4 O11 118.2(5) . . ?
N8 O4 O11 53.4(2) . . ?
N7 O4 O11 47.9(2) . . ?
N6 O4 O11 35.7(2) . . ?
O8 O4 O9 132.6(5) . . ?
O12 O4 O9 126.7(4) . . ?
N8 O4 O9 53.3(2) . . ?
N7 O4 O9 49.4(2) . . ?
N6 O4 O9 33.4(2) . . ?
O11 O4 O9 19.49(7) . . ?
O11 O5 N6 45.6(3) . . ?
O11 O5 N7 56.3(2) . . ?
N6 O5 N7 15.1 . . ?
O11 O5 O9 20.2(2) . . ?
N6 O5 O9 41.6(2) . . ?
N7 O5 O9 55.9(2) . . ?
O11 O5 N8 56.7(2) . . ?
N6 O5 N8 15.6(2) . . ?
N7 O5 N8 0.5(2) . . ?
O9 O5 N8 56.4(2) . . ?
O11 O5 O7 99.6(3) . . ?
N6 O5 O7 54.1 . . ?
N7 O5 O7 46.3 . . ?
O9 O5 O7 90.6(3) . . ?
N8 O5 O7 46.20(17) . . ?
O10 O6 N6 67.0(3) . . ?
O10 O6 N8 56.7(3) . . ?
N6 O6 N8 17.21(17) . . ?
O10 O6 N7 57.0(3) . . ?
N6 O6 N7 13.1 . . ?
N8 O6 N7 5.07(19) . . ?
O10 O6 O9 100.9(5) . . ?
N6 O6 O9 38.2(3) . . ?
N8 O6 O9 54.6(2) . . ?
N7 O6 O9 51.2(3) . . ?
O10 O6 O7 14.8(4) . . ?
N6 O6 O7 54.2 . . ?
N8 O6 O7 46.8(2) . . ?
N7 O6 O7 46.0 . . ?
O9 O6 O7 86.3(3) . . ?
O11 N7 O4 83.9(3) . . ?
O11 N7 O7 122.9(3) . . ?
O4 N7 O7 151.3 . . ?
O11 N7 O10 125.2(4) . . ?
O4 N7 O10 142.8(4) . . ?
O7 N7 O10 29.9(5) . . ?
O11 N7 O9 26.12(10) . . ?
O4 N7 O9 87.2(3) . . ?
O7 N7 O9 121.3(3) . . ?
O10 N7 O9 109.3(4) . . ?
O11 N7 O8 114.3(4) . . ?
O4 N7 O8 31.4(3) . . ?
O7 N7 O8 120.0(3) . . ?
O10 N7 O8 118.3(3) . . ?
O9 N7 O8 117.9(4) . . ?
O11 N7 O12 122.0(4) . . ?
O4 N7 O12 45.5(4) . . ?
O7 N7 O12 106.2(3) . . ?
O10 N7 O12 112.8(3) . . ?
O9 N7 O12 132.5(4) . . ?
O8 N7 O12 17.77(7) . . ?
O11 N7 O5 44.8(4) . . ?
O4 N7 O5 117.6 . . ?
O7 N7 O5 82.4 . . ?
O10 N7 O5 99.5(4) . . ?
O9 N7 O5 62.3(4) . . ?
O8 N7 O5 136.3(3) . . ?
O12 N7 O5 128.2(4) . . ?
O11 N7 O6 91.8(4) . . ?
O4 N7 O6 113.7 . . ?
O7 N7 O6 78.5 . . ?
O10 N7 O6 50.8(4) . . ?
O9 N7 O6 66.9(4) . . ?
O8 N7 O6 117.7(4) . . ?
O12 N7 O6 129.2(4) . . ?
O5 N7 O6 102.6 . . ?
O10 O7 N7 76.2(4) . . ?
O10 O7 N8 73.5(5) . . ?
N7 O7 N8 5.7(2) . . ?
O10 O7 N6 70.5(4) . . ?
N7 O7 N6 13.8 . . ?
N8 O7 N6 17.7(2) . . ?
O10 O7 O6 27.4(5) . . ?
N7 O7 O6 55.6 . . ?
N8 O7 O6 54.9(3) . . ?
N6 O7 O6 46.3 . . ?
O10 O7 O5 106.3(5) . . ?
N7 O7 O5 51.3 . . ?
N8 O7 O5 57.0(2) . . ?
N6 O7 O5 45.6 . . ?
O6 O7 O5 79.0 . . ?
O4 O8 N8 66.3(4) . . ?
O4 O8 N7 64.1(3) . . ?
N8 O8 N7 4.0(2) . . ?
O4 O8 N6 54.7(3) . . ?
N8 O8 N6 11.86(17) . . ?
N7 O8 N6 10.79(7) . . ?
O11 O9 N6 68.9(4) . . ?
O11 O9 N7 64.5(3) . . ?
N6 O9 N7 5.69(14) . . ?
O11 O9 N8 67.8 . . ?
N6 O9 N8 7.0(3) . . ?
N7 O9 N8 4.5(2) . . ?
O11 O9 O5 36.9(4) . . ?
N6 O9 O5 62.7(4) . . ?
N7 O9 O5 61.8(3) . . ?
N8 O9 O5 66.4(3) . . ?
O11 O9 O6 123.3(3) . . ?
N6 O9 O6 56.6(4) . . ?
N7 O9 O6 61.9(3) . . ?
N8 O9 O6 60.0(3) . . ?
O5 O9 O6 99.2(3) . . ?
O11 O9 O4 66.4(3) . . ?
N6 O9 O4 47.8(3) . . ?
N7 O9 O4 43.41(16) . . ?
N8 O9 O4 40.9(2) . . ?
O5 O9 O4 89.4(4) . . ?
O6 O9 O4 86.3(3) . . ?
O4 N8 O8 33.8(3) . . ?
O4 N8 O11 81.7(3) . . ?
O8 N8 O11 114.1 . . ?
O4 N8 O10 154.2(4) . . ?
O8 N8 O10 127.4 . . ?
O11 N8 O10 118.1 . . ?
O4 N8 O12 48.6(4) . . ?
O8 N8 O12 19.0 . . ?
O11 N8 O12 121.0 . . ?
O10 N8 O12 119.8 . . ?
O4 N8 O7 158.8(5) . . ?
O8 N8 O7 126.3(4) . . ?
O11 N8 O7 113.7(4) . . ?
O10 N8 O7 29.8(5) . . ?
O12 N8 O7 110.2(4) . . ?
O4 N8 O9 85.8(3) . . ?
O8 N8 O9 119.3 . . ?
O11 N8 O9 24.6 . . ?
O10 N8 O9 105.5 . . ?
O12 N8 O9 133.5 . . ?
O7 N8 O9 114.4(4) . . ?
O4 N8 O6 118.2(5) . . ?
O8 N8 O6 125.7(4) . . ?
O11 N8 O6 88.3(3) . . ?
O10 N8 O6 51.3(4) . . ?
O12 N8 O6 138.4(4) . . ?
O7 N8 O6 78.3(3) . . ?
O9 N8 O6 65.4(3) . . ?
O4 N8 O5 111.8(3) . . ?
O8 N8 O5 132.7(4) . . ?
O11 N8 O5 40.6(4) . . ?
O10 N8 O5 93.7(4) . . ?
O12 N8 O5 124.5(4) . . ?
O7 N8 O5 76.8(3) . . ?
O9 N8 O5 57.3(4) . . ?
O6 N8 O5 97.1(3) . . ?
O7 O10 O6 137.8(8) . . ?
O7 O10 N8 76.7(5) . . ?
O6 O10 N8 72.1(3) . . ?
O7 O10 N7 74.0(5) . . ?
O6 O10 N7 72.2(3) . . ?
N8 O10 N7 5.8(2) . . ?
O7 O10 N6 82.3(5) . . ?
O6 O10 N6 59.6(3) . . ?
N8 O10 N6 18.9(2) . . ?
N7 O10 N6 15.35(6) . . ?
O9 O11 N6 75.6(4) . . ?
O9 O11 O5 122.9(6) . . ?
N6 O11 O5 83.6(5) . . ?
O9 O11 N7 89.4(3) . . ?
N6 O11 N7 14.36(13) . . ?
O5 O11 N7 78.9(4) . . ?
O9 O11 N8 87.6 . . ?
N6 O11 N8 14.1(4) . . ?
O5 O11 N8 82.7(4) . . ?
N7 O11 N8 3.8(3) . . ?
O9 O11 O4 94.1(3) . . ?
N6 O11 O4 54.7(2) . . ?
O5 O11 O4 115.6(5) . . ?
N7 O11 O4 48.13(17) . . ?
N8 O11 O4 44.9(2) . . ?
O4 O12 N8 57.1(3) . . ?
O4 O12 N7 56.9(2) . . ?
N8 O12 N7 4.2(2) . . ?
O4 O12 N6 49.6(2) . . ?
N8 O12 N6 8.09(16) . . ?
N7 O12 N6 7.34(7) . . ?
C25 O13 H13A 109.5 . . ?
O13 C25 H25A 109.5 . . ?
O13 C25 H25B 109.5 . . ?
H25A C25 H25B 109.5 . . ?
O13 C25 H25C 109.5 . . ?
H25A C25 H25C 109.5 . . ?
H25B C25 H25C 109.5 . . ?

loop_
_geom_bond_atom_site_label_1
_geom_bond_atom_site_label_2
_geom_bond_distance
_geom_bond_site_symmetry_2
_geom_bond_publ_flag
Cd1 N3 2.283(2) . ?
Cd1 N4 2.307(2) . ?
Cd1 N1 2.320(2) . ?
Cd1 N2 2.364(2) . ?
Cd1 O1 2.369(2) . ?
Cd1 O2 2.460(2) . ?
O1 N5 1.275(3) . ?
O2 N5 1.259(3) . ?
O3 N5 1.219(3) . ?
N1 C1 1.490(3) . ?
N1 C10 1.493(3) . ?
N1 C11 1.504(3) . ?
N2 C3 1.489(3) . ?
N2 C4 1.491(3) . ?
N2 C18 1.502(3) . ?
N3 C5 1.471(3) . ?
N3 C6 1.477(3) . ?
N3 H3N 0.84(3) . ?
N4 C9 1.470(4) . ?
N4 C8 1.491(3) . ?
N4 H4N 0.82(3) . ?
C1 C2 1.526(3) . ?
C1 H1A 0.9900 . ?
C1 H1B 0.9900 . ?
C2 C3 1.524(3) . ?
C2 H2A 0.9900 . ?
C2 H2B 0.9900 . ?
C3 H3A 0.9900 . ?
C3 H3B 0.9900 . ?
C4 C5 1.517(3) . ?
C4 H4A 0.9900 . ?
C4 H4B 0.9900 . ?
C5 H5A 0.9900 . ?
C5 H5B 0.9900 . ?
C6 C7 1.527(4) . ?
C6 H6A 0.9900 . ?
C6 H6B 0.9900 . ?
C7 C8 1.517(4) . ?
C7 H7A 0.9900 . ?
C7 H7B 0.9900 . ?
C8 H8A 0.9900 . ?
C8 H8B 0.9900 . ?
C9 C10 1.515(4) . ?
C9 H9A 0.9900 . ?
C9 H9B 0.9900 . ?
C10 H10A 0.9900 . ?
C10 H10B 0.9900 . ?
C11 C12 1.509(3) . ?
C11 H11A 0.9900 . ?
C11 H11B 0.9900 . ?
C12 C13 1.388(3) . ?
C12 C17 1.397(4) . ?
C13 C14 1.385(4) . ?
C13 H13 0.9500 . ?
C14 C15 1.361(5) . ?
C14 H14 0.9500 . ?
C15 C16 1.385(5) . ?
C15 H15 0.9500 . ?
C16 C17 1.388(4) . ?
C16 H16 0.9500 . ?
C17 H17 0.9500 . ?
C18 C19 1.514(3) . ?
C18 H18A 0.9900 . ?
C18 H18B 0.9900 . ?
C19 C20 1.391(4) . ?
C19 C24 1.401(3) . ?
C20 C21 1.387(4) . ?
C20 H20 0.9500 . ?
C21 C22 1.386(4) . ?
C21 H21 0.9500 . ?
C22 C23 1.373(4) . ?
C22 H22 0.9500 . ?
C23 C24 1.387(4) . ?
C23 H23 0.9500 . ?
C24 H24 0.9500 . ?
N6 O11 0.876(5) . ?
N6 O9 0.909(4) . ?
N6 O5 1.2169 . ?
N6 O4 1.2249 . ?
N6 O6 1.2284 . ?
N6 O10 1.311(5) . ?
N6 O7 1.3780 . ?
N6 O8 1.480(4) . ?
N6 O12 1.605(5) . ?
O4 O8 0.650(6) . ?
O4 O12 0.958(7) . ?
O4 N8 1.071(5) . ?
O4 N7 1.1237 . ?
O4 O11 1.501(5) . ?
O4 O9 1.633(5) . ?
O5 O11 0.949(7) . ?
O5 N7 1.3211 . ?
O5 O9 1.327(8) . ?
O5 N8 1.445(5) . ?
O5 O7 1.6779 . ?
O6 O10 1.143(9) . ?
O6 N8 1.394(6) . ?
O6 N7 1.4051 . ?
O6 O9 1.465(8) . ?
O6 O7 1.6691 . ?
N7 O11 1.120(4) . ?
N7 O7 1.2249 . ?
N7 O10 1.238(5) . ?
N7 O9 1.241(5) . ?
N7 O8 1.243(5) . ?
N7 O12 1.310(5) . ?
O7 O10 0.635(10) . ?
O7 N8 1.244(5) . ?
O8 N8 1.1513 . ?
O9 O11 0.5463 . ?
O9 N8 1.3132 . ?
N8 O11 1.2169 . ?
N8 O10 1.2249 . ?
N8 O12 1.2283 . ?
O13 C25 1.232(13) . ?
O13 H13A 0.8400 . ?
C25 H25A 0.9800 . ?
C25 H25B 0.9800 . ?
C25 H25C 0.9800 . ?

loop_
_geom_hbond_atom_site_label_D
_geom_hbond_atom_site_label_H
_geom_hbond_atom_site_label_A
_geom_hbond_distance_DH
_geom_hbond_distance_HA
_geom_hbond_distance_DA
_geom_hbond_angle_DHA
_geom_hbond_site_symmetry_A
N3 H3N O1 0.84(3) 2.23(3) 2.936(3) 143(2) 2_665
N4 H4N O6 0.82(3) 2.26(3) 2.947(5) 142(3) .
N4 H4N O5 0.82(3) 2.32(3) 3.114(5) 162(3) .
N4 H4N O9 0.82(3) 2.42(3) 3.211(6) 163(3) .
N4 H4N O10 0.82(3) 2.47(3) 3.152(6) 141(2) .
N4 H4N O7 0.82(3) 2.59(3) 3.283(6) 143(2) .
N4 H4N O11 0.82(3) 2.62(3) 3.429(6) 170(3) .
N4 H4N N6 0.82(3) 2.63(3) 3.439(4) 169(3) .
O13 H13A O10 0.84 1.96 2.770(9) 161.7 .
O13 H13A O7 0.84 2.15 2.891(8) 146.7 .
O13 H13A N8 0.84 2.69 3.476(8) 157.1 .

loop_
_geom_torsion_atom_site_label_1
_geom_torsion_atom_site_label_2
_geom_torsion_atom_site_label_3
_geom_torsion_atom_site_label_4
_geom_torsion
_geom_torsion_site_symmetry_1
_geom_torsion_site_symmetry_2
_geom_torsion_site_symmetry_3
_geom_torsion_site_symmetry_4
_geom_torsion_publ_flag
N3 Cd1 O1 N5 178.77(15) . . . . ?
N4 Cd1 O1 N5 -89.08(15) . . . . ?
N1 Cd1 O1 N5 -6.6(2) . . . . ?
N2 Cd1 O1 N5 100.79(14) . . . . ?
O2 Cd1 O1 N5 3.10(12) . . . . ?
N3 Cd1 O2 N5 -9.86(18) . . . . ?
N4 Cd1 O2 N5 90.29(14) . . . . ?
N1 Cd1 O2 N5 171.06(13) . . . . ?
N2 Cd1 O2 N5 -94.21(14) . . . . ?
O1 Cd1 O2 N5 -3.12(12) . . . . ?
N3 Cd1 N1 C1 -48.36(17) . . . . ?
N4 Cd1 N1 C1 -133.82(15) . . . . ?
N2 Cd1 N1 C1 30.39(14) . . . . ?
O1 Cd1 N1 C1 138.55(14) . . . . ?
O2 Cd1 N1 C1 130.87(14) . . . . ?
N3 Cd1 N1 C10 66.90(17) . . . . ?
N4 Cd1 N1 C10 -18.56(14) . . . . ?
N2 Cd1 N1 C10 145.65(14) . . . . ?
O1 Cd1 N1 C10 -106.18(16) . . . . ?
O2 Cd1 N1 C10 -113.87(14) . . . . ?
N3 Cd1 N1 C11 -173.89(13) . . . . ?
N4 Cd1 N1 C11 100.65(15) . . . . ?
N2 Cd1 N1 C11 -95.14(15) . . . . ?
O1 Cd1 N1 C11 13.0(2) . . . . ?
O2 Cd1 N1 C11 5.34(14) . . . . ?
N3 Cd1 N2 C3 105.66(15) . . . . ?
N4 Cd1 N2 C3 48.8(3) . . . . ?
N1 Cd1 N2 C3 -23.85(14) . . . . ?
O1 Cd1 N2 C3 -168.46(13) . . . . ?
O2 Cd1 N2 C3 -115.04(14) . . . . ?
N3 Cd1 N2 C4 -13.71(14) . . . . ?
N4 Cd1 N2 C4 -70.5(3) . . . . ?
N1 Cd1 N2 C4 -143.23(14) . . . . ?
O1 Cd1 N2 C4 72.17(14) . . . . ?
O2 Cd1 N2 C4 125.59(13) . . . . ?
N3 Cd1 N2 C18 -130.86(14) . . . . ?
N4 Cd1 N2 C18 172.3(2) . . . . ?
N1 Cd1 N2 C18 99.63(14) . . . . ?
O1 Cd1 N2 C18 -44.97(14) . . . . ?
O2 Cd1 N2 C18 8.45(14) . . . . ?
N4 Cd1 N3 C5 149.66(17) . . . . ?
N1 Cd1 N3 C5 69.65(19) . . . . ?
N2 Cd1 N3 C5 -16.70(16) . . . . ?
O1 Cd1 N3 C5 -114.53(17) . . . . ?
O2 Cd1 N3 C5 -109.15(17) . . . . ?
N4 Cd1 N3 C6 21.18(18) . . . . ?
N1 Cd1 N3 C6 -58.8(2) . . . . ?
N2 Cd1 N3 C6 -145.19(18) . . . . ?
O1 Cd1 N3 C6 116.99(18) . . . . ?
O2 Cd1 N3 C6 122.37(17) . . . . ?
N3 Cd1 N4 C9 -140.90(17) . . . . ?
N1 Cd1 N4 C9 -11.15(16) . . . . ?
N2 Cd1 N4 C9 -85.7(3) . . . . ?
O1 Cd1 N4 C9 131.44(17) . . . . ?
O2 Cd1 N4 C9 78.33(17) . . . . ?
N3 Cd1 N4 C8 -14.3(2) . . . . ?
N1 Cd1 N4 C8 115.4(2) . . . . ?
N2 Cd1 N4 C8 40.8(4) . . . . ?
O1 Cd1 N4 C8 -102.0(2) . . . . ?
O2 Cd1 N4 C8 -155.1(2) . . . . ?
Cd1 O2 N5 O3 -176.0(2) . . . . ?
Cd1 O2 N5 O1 5.1(2) . . . . ?
Cd1 O1 N5 O3 175.77(19) . . . . ?
Cd1 O1 N5 O2 -5.4(2) . . . . ?
C10 N1 C1 C2 -170.28(19) . . . . ?
C11 N1 C1 C2 65.7(2) . . . . ?
Cd1 N1 C1 C2 -60.4(2) . . . . ?
N1 C1 C2 C3 86.5(2) . . . . ?
C4 N2 C3 C2 159.33(19) . . . . ?
C18 N2 C3 C2 -76.1(2) . . . . ?
Cd1 N2 C3 C2 43.0(2) . . . . ?
C1 C2 C3 N2 -73.0(3) . . . . ?
C3 N2 C4 C5 -79.8(2) . . . . ?
C18 N2 C4 C5 155.12(19) . . . . ?
Cd1 N2 C4 C5 43.1(2) . . . . ?
C6 N3 C5 C4 174.9(2) . . . . ?
Cd1 N3 C5 C4 45.1(2) . . . . ?
N2 C4 C5 N3 -62.8(3) . . . . ?
C5 N3 C6 C7 -178.9(2) . . . . ?
Cd1 N3 C6 C7 -53.3(3) . . . . ?
N3 C6 C7 C8 87.2(3) . . . . ?
C9 N4 C8 C7 162.4(2) . . . . ?
Cd1 N4 C8 C7 39.5(3) . . . . ?
C6 C7 C8 N4 -78.1(3) . . . . ?
C8 N4 C9 C10 -89.9(3) . . . . ?
Cd1 N4 C9 C10 40.2(2) . . . . ?
C1 N1 C10 C9 162.2(2) . . . . ?
C11 N1 C10 C9 -73.1(3) . . . . ?
Cd1 N1 C10 C9 47.6(2) . . . . ?
N4 C9 C10 N1 -64.5(3) . . . . ?
C1 N1 C11 C12 71.2(2) . . . . ?
C10 N1 C11 C12 -51.9(3) . . . . ?
Cd1 N1 C11 C12 -165.40(16) . . . . ?
N1 C11 C12 C13 102.8(3) . . . . ?
N1 C11 C12 C17 -77.2(3) . . . . ?
C17 C12 C13 C14 1.4(4) . . . . ?
C11 C12 C13 C14 -178.6(2) . . . . ?
C12 C13 C14 C15 0.4(4) . . . . ?
C13 C14 C15 C16 -1.4(5) . . . . ?
C14 C15 C16 C17 0.5(5) . . . . ?
C15 C16 C17 C12 1.3(4) . . . . ?
C13 C12 C17 C16 -2.3(4) . . . . ?
C11 C12 C17 C16 177.8(2) . . . . ?
C3 N2 C18 C19 -60.1(3) . . . . ?
C4 N2 C18 C19 63.2(3) . . . . ?
Cd1 N2 C18 C19 174.96(17) . . . . ?
N2 C18 C19 C20 111.1(2) . . . . ?
N2 C18 C19 C24 -74.8(3) . . . . ?
C24 C19 C20 C21 -0.3(4) . . . . ?
C18 C19 C20 C21 174.0(2) . . . . ?
C19 C20 C21 C22 0.8(4) . . . . ?
C20 C21 C22 C23 -0.3(4) . . . . ?
C21 C22 C23 C24 -0.5(4) . . . . ?
C22 C23 C24 C19 1.0(4) . . . . ?
C20 C19 C24 C23 -0.5(4) . . . . ?
C18 C19 C24 C23 -174.7(2) . . . . ?
O11 N6 O4 O8 153.8(11) . . . . ?
O9 N6 O4 O8 -171.7(10) . . . . ?
O5 N6 O4 O8 109.9(8) . . . . ?
O6 N6 O4 O8 -82.2(8) . . . . ?
O10 N6 O4 O8 -18.5(9) . . . . ?
O7 N6 O4 O8 13.8(8) . . . . ?
O12 N6 O4 O8 17.9(4) . . . . ?
O11 N6 O4 O12 136.0(8) . . . . ?
O9 N6 O4 O12 170.5(7) . . . . ?
O5 N6 O4 O12 92.0(5) . . . . ?
O6 N6 O4 O12 -100.1(5) . . . . ?
O10 N6 O4 O12 -36.4(7) . . . . ?
O7 N6 O4 O12 -4.0(5) . . . . ?
O8 N6 O4 O12 -17.9(4) . . . . ?
O11 N6 O4 N8 146.9(13) . . . . ?
O9 N6 O4 N8 -178.6(13) . . . . ?
O5 N6 O4 N8 103.0(9) . . . . ?
O6 N6 O4 N8 -89.2(9) . . . . ?
O10 N6 O4 N8 -25.5(7) . . . . ?
O7 N6 O4 N8 6.9(9) . . . . ?
O8 N6 O4 N8 -6.9(7) . . . . ?
O12 N6 O4 N8 10.9(7) . . . . ?
O11 N6 O4 N7 131.9(6) . . . . ?
O9 N6 O4 N7 166.4(6) . . . . ?
O5 N6 O4 N7 87.9 . . . . ?
O6 N6 O4 N7 -104.2 . . . . ?
O10 N6 O4 N7 -40.5(5) . . . . ?
O7 N6 O4 N7 -8.1 . . . . ?
O8 N6 O4 N7 -22.0(8) . . . . ?
O12 N6 O4 N7 -4.1(5) . . . . ?
O9 N6 O4 O11 34.51(18) . . . . ?
O5 N6 O4 O11 -43.9(6) . . . . ?
O6 N6 O4 O11 123.9(6) . . . . ?
O10 N6 O4 O11 -172.4(8) . . . . ?
O7 N6 O4 O11 -140.0(6) . . . . ?
O8 N6 O4 O11 -153.8(11) . . . . ?
O12 N6 O4 O11 -136.0(8) . . . . ?
O11 N6 O4 O9 -34.51(18) . . . . ?
O5 N6 O4 O9 -78.4(6) . . . . ?
O6 N6 O4 O9 89.4(6) . . . . ?
O10 N6 O4 O9 153.1(8) . . . . ?
O7 N6 O4 O9 -174.5(6) . . . . ?
O8 N6 O4 O9 171.7(10) . . . . ?
O12 N6 O4 O9 -170.5(7) . . . . ?
O9 N6 O5 O11 -28.9(3) . . . . ?
O4 N6 O5 O11 63.5(6) . . . . ?
O6 N6 O5 O11 -104.2(6) . . . . ?
O10 N6 O5 O11 -158.0(7) . . . . ?
O7 N6 O5 O11 -175.5(6) . . . . ?
O8 N6 O5 O11 92.8(7) . . . . ?
O12 N6 O5 O11 103.9(6) . . . . ?
O11 N6 O5 N7 -130.4(6) . . . . ?
O9 N6 O5 N7 -159.3(5) . . . . ?
O4 N6 O5 N7 -66.9 . . . . ?
O6 N6 O5 N7 125.4 . . . . ?
O10 N6 O5 N7 71.6(4) . . . . ?
O7 N6 O5 N7 54.1 . . . . ?
O8 N6 O5 N7 -37.6(3) . . . . ?
O12 N6 O5 N7 -26.5(3) . . . . ?
O11 N6 O5 O9 28.9(3) . . . . ?
O4 N6 O5 O9 92.5(5) . . . . ?
O6 N6 O5 O9 -75.3(5) . . . . ?
O10 N6 O5 O9 -129.0(5) . . . . ?
O7 N6 O5 O9 -146.6(5) . . . . ?
O8 N6 O5 O9 121.7(5) . . . . ?
O12 N6 O5 O9 132.9(5) . . . . ?
O11 N6 O5 N8 -130.2(11) . . . . ?
O9 N6 O5 N8 -159.1(10) . . . . ?
O4 N6 O5 N8 -66.6(7) . . . . ?
O6 N6 O5 N8 125.7(7) . . . . ?
O10 N6 O5 N8 71.9(6) . . . . ?
O7 N6 O5 N8 54.3(7) . . . . ?
O8 N6 O5 N8 -37.3(6) . . . . ?
O12 N6 O5 N8 -26.2(5) . . . . ?
O11 N6 O5 O7 175.5(6) . . . . ?
O9 N6 O5 O7 146.6(5) . . . . ?
O4 N6 O5 O7 -121.0 . . . . ?
O6 N6 O5 O7 71.3 . . . . ?
O10 N6 O5 O7 17.5(3) . . . . ?
O8 N6 O5 O7 -91.7(3) . . . . ?
O12 N6 O5 O7 -80.5(3) . . . . ?
O11 N6 O6 O10 -139.9(6) . . . . ?
O9 N6 O6 O10 -150.6(6) . . . . ?
O5 N6 O6 O10 -80.5(5) . . . . ?
O4 N6 O6 O10 112.0(5) . . . . ?
O7 N6 O6 O10 -8.7(5) . . . . ?
O8 N6 O6 O10 84.1(5) . . . . ?
O12 N6 O6 O10 69.8(5) . . . . ?
O11 N6 O6 N8 170.4(10) . . . . ?
O9 N6 O6 N8 159.7(9) . . . . ?
O5 N6 O6 N8 -130.2(7) . . . . ?
O4 N6 O6 N8 62.3(7) . . . . ?
O10 N6 O6 N8 -49.7(6) . . . . ?
O7 N6 O6 N8 -58.4(7) . . . . ?
O8 N6 O6 N8 34.4(5) . . . . ?
O12 N6 O6 N8 20.0(5) . . . . ?
O11 N6 O6 N7 -178.0(5) . . . . ?
O9 N6 O6 N7 171.2(4) . . . . ?
O5 N6 O6 N7 -118.7 . . . . ?
O4 N6 O6 N7 73.9 . . . . ?
O10 N6 O6 N7 -38.2(5) . . . . ?
O7 N6 O6 N7 -46.8 . . . . ?
O8 N6 O6 N7 46.0(3) . . . . ?
O12 N6 O6 N7 31.6(4) . . . . ?
O11 N6 O6 O9 10.7(3) . . . . ?
O5 N6 O6 O9 70.1(4) . . . . ?
O4 N6 O6 O9 -97.4(4) . . . . ?
O10 N6 O6 O9 150.6(6) . . . . ?
O7 N6 O6 O9 142.0(4) . . . . ?
O8 N6 O6 O9 -125.2(5) . . . . ?
O12 N6 O6 O9 -139.6(5) . . . . ?
O11 N6 O6 O7 -131.2(5) . . . . ?
O9 N6 O6 O7 -142.0(4) . . . . ?
O5 N6 O6 O7 -71.8 . . . . ?
O4 N6 O6 O7 120.7 . . . . ?
O10 N6 O6 O7 8.7(5) . . . . ?
O8 N6 O6 O7 92.8(3) . . . . ?
O12 N6 O6 O7 78.4(4) . . . . ?
O8 O4 N7 O11 165.9(10) . . . . ?
O12 O4 N7 O11 148.4(7) . . . . ?
N8 O4 N7 O11 -156(3) . . . . ?
N6 O4 N7 O11 -35.8(5) . . . . ?
O9 O4 N7 O11 -25.99(11) . . . . ?
O8 O4 N7 O7 5.4(7) . . . . ?
O12 O4 N7 O7 -12.2(5) . . . . ?
N8 O4 N7 O7 43(3) . . . . ?
N6 O4 N7 O7 163.6 . . . . ?
O11 O4 N7 O7 -160.5(5) . . . . ?
O9 O4 N7 O7 173.5(4) . . . . ?
O8 O4 N7 O10 -49.2(10) . . . . ?
O12 O4 N7 O10 -66.7(7) . . . . ?
N8 O4 N7 O10 -11(3) . . . . ?
N6 O4 N7 O10 109.1(7) . . . . ?
O11 O4 N7 O10 144.9(8) . . . . ?
O9 O4 N7 O10 118.9(7) . . . . ?
O8 O4 N7 O9 -168.1(9) . . . . ?
O12 O4 N7 O9 174.4(6) . . . . ?
N8 O4 N7 O9 -130(3) . . . . ?
N6 O4 N7 O9 -9.8(4) . . . . ?
O11 O4 N7 O9 25.99(11) . . . . ?
O12 O4 N7 O8 -17.5(3) . . . . ?
N8 O4 N7 O8 38(3) . . . . ?
N6 O4 N7 O8 158.3(7) . . . . ?
O11 O4 N7 O8 -165.9(10) . . . . ?
O9 O4 N7 O8 168.1(9) . . . . ?
O8 O4 N7 O12 17.5(3) . . . . ?
N8 O4 N7 O12 55(3) . . . . ?
N6 O4 N7 O12 175.8(5) . . . . ?
O11 O4 N7 O12 -148.4(7) . . . . ?
O9 O4 N7 O12 -174.4(6) . . . . ?
O8 O4 N7 O5 135.3(7) . . . . ?
O12 O4 N7 O5 117.8(5) . . . . ?
N8 O4 N7 O5 173(3) . . . . ?
N6 O4 N7 O5 -66.4 . . . . ?
O11 O4 N7 O5 -30.6(5) . . . . ?
O9 O4 N7 O5 -56.6(4) . . . . ?
O8 O4 N7 O6 -104.8(7) . . . . ?
O12 O4 N7 O6 -122.4(5) . . . . ?
N8 O4 N7 O6 -67(3) . . . . ?
N6 O4 N7 O6 53.4 . . . . ?
O11 O4 N7 O6 89.3(5) . . . . ?
O9 O4 N7 O6 63.3(4) . . . . ?
N6 O5 N7 O11 40.9(6) . . . . ?
O9 O5 N7 O11 24.4(3) . . . . ?
N8 O5 N7 O11 -131(23) . . . . ?
O7 O5 N7 O11 155.9(6) . . . . ?
O11 O5 N7 O4 45.9(6) . . . . ?
N6 O5 N7 O4 86.8 . . . . ?
O9 O5 N7 O4 70.3(4) . . . . ?
N8 O5 N7 O4 -85(22) . . . . ?
O7 O5 N7 O4 -158.2 . . . . ?
O11 O5 N7 O7 -155.9(6) . . . . ?
N6 O5 N7 O7 -115.1 . . . . ?
O9 O5 N7 O7 -131.5(4) . . . . ?
N8 O5 N7 O7 73(22) . . . . ?
O11 O5 N7 O10 -131.3(7) . . . . ?
N6 O5 N7 O10 -90.5(4) . . . . ?
O9 O5 N7 O10 -106.9(5) . . . . ?
N8 O5 N7 O10 97(22) . . . . ?
O7 O5 N7 O10 24.6(4) . . . . ?
O11 O5 N7 O9 -24.4(3) . . . . ?
N6 O5 N7 O9 16.4(4) . . . . ?
N8 O5 N7 O9 -156(23) . . . . ?
O7 O5 N7 O9 131.5(4) . . . . ?
O11 O5 N7 O8 78.0(7) . . . . ?
N6 O5 N7 O8 118.8(5) . . . . ?
O9 O5 N7 O8 102.4(6) . . . . ?
N8 O5 N7 O8 -53(22) . . . . ?
O7 O5 N7 O8 -126.1(5) . . . . ?
O11 O5 N7 O12 99.5(6) . . . . ?
N6 O5 N7 O12 140.3(4) . . . . ?
O9 O5 N7 O12 123.9(5) . . . . ?
N8 O5 N7 O12 -32(22) . . . . ?
O7 O5 N7 O12 -104.6(4) . . . . ?
O11 O5 N7 O6 -79.6(6) . . . . ?
N6 O5 N7 O6 -38.8 . . . . ?
O9 O5 N7 O6 -55.2(4) . . . . ?
N8 O5 N7 O6 149(22) . . . . ?
O7 O5 N7 O6 76.3 . . . . ?
O10 O6 N7 O11 -135.9(6) . . . . ?
N6 O6 N7 O11 1.3(3) . . . . ?
N8 O6 N7 O11 139(2) . . . . ?
O9 O6 N7 O11 8.30(17) . . . . ?
O7 O6 N7 O11 -123.3(3) . . . . ?
O10 O6 N7 O4 139.9(5) . . . . ?
N6 O6 N7 O4 -82.8 . . . . ?
N8 O6 N7 O4 55(2) . . . . ?
O9 O6 N7 O4 -75.8(3) . . . . ?
O7 O6 N7 O4 152.6 . . . . ?
O10 O6 N7 O7 -12.7(5) . . . . ?
N6 O6 N7 O7 124.6 . . . . ?
N8 O6 N7 O7 -98(2) . . . . ?
O9 O6 N7 O7 131.6(3) . . . . ?
N6 O6 N7 O10 137.3(5) . . . . ?
N8 O6 N7 O10 -85(2) . . . . ?
O9 O6 N7 O10 144.2(6) . . . . ?
O7 O6 N7 O10 12.7(5) . . . . ?
O10 O6 N7 O9 -144.2(6) . . . . ?
N6 O6 N7 O9 -7.0(3) . . . . ?
N8 O6 N7 O9 131(2) . . . . ?
O7 O6 N7 O9 -131.6(3) . . . . ?
O10 O6 N7 O8 105.3(5) . . . . ?
N6 O6 N7 O8 -117.5(4) . . . . ?
N8 O6 N7 O8 20.4(19) . . . . ?
O9 O6 N7 O8 -110.5(4) . . . . ?
O7 O6 N7 O8 118.0(4) . . . . ?
O10 O6 N7 O12 88.9(6) . . . . ?
N6 O6 N7 O12 -133.8(4) . . . . ?
N8 O6 N7 O12 4.1(18) . . . . ?
O9 O6 N7 O12 -126.9(5) . . . . ?
O7 O6 N7 O12 101.6(4) . . . . ?
O10 O6 N7 O5 -92.0(5) . . . . ?
N6 O6 N7 O5 45.2 . . . . ?
N8 O6 N7 O5 -177(2) . . . . ?
O9 O6 N7 O5 52.2(3) . . . . ?
O7 O6 N7 O5 -79.4 . . . . ?
O11 N7 O7 O10 104.5(8) . . . . ?
O4 N7 O7 O10 -98.7(7) . . . . ?
O9 N7 O7 O10 73.7(8) . . . . ?
O8 N7 O7 O10 -95.5(8) . . . . ?
O12 N7 O7 O10 -107.7(8) . . . . ?
O5 N7 O7 O10 124.6(7) . . . . ?
O6 N7 O7 O10 20.0(7) . . . . ?
O11 N7 O7 N8 166(3) . . . . ?
O4 N7 O7 N8 -38(3) . . . . ?
O10 N7 O7 N8 61(3) . . . . ?
O9 N7 O7 N8 135(3) . . . . ?
O8 N7 O7 N8 -34(2) . . . . ?
O12 N7 O7 N8 -47(2) . . . . ?
O5 N7 O7 N8 -174(3) . . . . ?
O6 N7 O7 N8 81(3) . . . . ?
O11 N7 O7 N6 40.4(6) . . . . ?
O4 N7 O7 N6 -162.9 . . . . ?
O10 N7 O7 N6 -64.1(7) . . . . ?
O9 N7 O7 N6 9.5(5) . . . . ?
O8 N7 O7 N6 -159.6(4) . . . . ?
O12 N7 O7 N6 -171.9(4) . . . . ?
O5 N7 O7 N6 60.4 . . . . ?
O6 N7 O7 N6 -44.2 . . . . ?
O11 N7 O7 O6 84.6(6) . . . . ?
O4 N7 O7 O6 -118.7 . . . . ?
O10 N7 O7 O6 -20.0(7) . . . . ?
O9 N7 O7 O6 53.7(5) . . . . ?
O8 N7 O7 O6 -115.5(4) . . . . ?
O12 N7 O7 O6 -127.7(4) . . . . ?
O5 N7 O7 O6 104.6 . . . . ?
O11 N7 O7 O5 -20.0(6) . . . . ?
O4 N7 O7 O5 136.7 . . . . ?
O10 N7 O7 O5 -124.6(7) . . . . ?
O9 N7 O7 O5 -50.9(5) . . . . ?
O8 N7 O7 O5 139.9(4) . . . . ?
O12 N7 O7 O5 127.7(4) . . . . ?
O6 N7 O7 O5 -104.6 . . . . ?
O11 N6 O7 O10 135.0(10) . . . . ?
O9 N6 O7 O10 85.1(11) . . . . ?
O5 N6 O7 O10 139.6(7) . . . . ?
O4 N6 O7 O10 -103.3(7) . . . . ?
O6 N6 O7 O10 15.4(7) . . . . ?
O8 N6 O7 O10 -97.3(7) . . . . ?
O12 N6 O7 O10 -105.7(7) . . . . ?
O11 N6 O7 N7 -112.9(7) . . . . ?
O9 N6 O7 N7 -162.9(9) . . . . ?
O5 N6 O7 N7 -108.3 . . . . ?
O4 N6 O7 N7 8.8 . . . . ?
O6 N6 O7 N7 127.4 . . . . ?
O10 N6 O7 N7 112.1(7) . . . . ?
O8 N6 O7 N7 14.8(3) . . . . ?
O12 N6 O7 N7 6.4(3) . . . . ?
O11 N6 O7 N8 -128.4(14) . . . . ?
O9 N6 O7 N8 -178.3(16) . . . . ?
O5 N6 O7 N8 -123.8(9) . . . . ?
O4 N6 O7 N8 -6.7(9) . . . . ?
O6 N6 O7 N8 112.0(9) . . . . ?
O10 N6 O7 N8 96.6(12) . . . . ?
O8 N6 O7 N8 -0.7(7) . . . . ?
O12 N6 O7 N8 -9.1(7) . . . . ?
O11 N6 O7 O6 119.7(7) . . . . ?
O9 N6 O7 O6 69.7(9) . . . . ?
O5 N6 O7 O6 124.3 . . . . ?
O4 N6 O7 O6 -118.6 . . . . ?
O10 N6 O7 O6 -15.4(7) . . . . ?
O8 N6 O7 O6 -112.6(3) . . . . ?
O12 N6 O7 O6 -121.0(3) . . . . ?
O11 N6 O7 O5 -4.6(7) . . . . ?
O9 N6 O7 O5 -54.6(9) . . . . ?
O4 N6 O7 O5 117.1 . . . . ?
O6 N6 O7 O5 -124.3 . . . . ?
O10 N6 O7 O5 -139.6(7) . . . . ?
O8 N6 O7 O5 123.1(3) . . . . ?
O12 N6 O7 O5 114.7(3) . . . . ?
N6 O6 O7 O10 -147.1(13) . . . . ?
N8 O6 O7 O10 -126.9(15) . . . . ?
N7 O6 O7 O10 -133.8(13) . . . . ?
O9 O6 O7 O10 -169.6(14) . . . . ?
O10 O6 O7 N7 133.8(13) . . . . ?
N6 O6 O7 N7 -13.3 . . . . ?
N8 O6 O7 N7 6.9(2) . . . . ?
O9 O6 O7 N7 -35.8(2) . . . . ?
O10 O6 O7 N8 126.9(15) . . . . ?
N6 O6 O7 N8 -20.2(2) . . . . ?
N7 O6 O7 N8 -6.9(2) . . . . ?
O9 O6 O7 N8 -42.7(3) . . . . ?
O10 O6 O7 N6 147.1(13) . . . . ?
N8 O6 O7 N6 20.2(2) . . . . ?
N7 O6 O7 N6 13.3 . . . . ?
O9 O6 O7 N6 -22.4(2) . . . . ?
O10 O6 O7 O5 -175.9(13) . . . . ?
N6 O6 O7 O5 37.0 . . . . ?
N8 O6 O7 O5 57.2(2) . . . . ?
N7 O6 O7 O5 50.3 . . . . ?
O9 O6 O7 O5 14.6(2) . . . . ?
O11 O5 O7 O10 -36.2(7) . . . . ?
N6 O5 O7 O10 -39.5(6) . . . . ?
N7 O5 O7 O10 -56.4(6) . . . . ?
O9 O5 O7 O10 -18.1(6) . . . . ?
N8 O5 O7 O10 -57.1(6) . . . . ?
O11 O5 O7 N7 20.2(5) . . . . ?
N6 O5 O7 N7 16.9 . . . . ?
O9 O5 O7 N7 38.3(3) . . . . ?
N8 O5 O7 N7 -0.7(3) . . . . ?
O11 O5 O7 N8 20.8(3) . . . . ?
N6 O5 O7 N8 17.6(3) . . . . ?
N7 O5 O7 N8 0.7(3) . . . . ?
O9 O5 O7 N8 39.0(3) . . . . ?
O11 O5 O7 N6 3.3(5) . . . . ?
N7 O5 O7 N6 -16.9 . . . . ?
O9 O5 O7 N6 21.4(3) . . . . ?
N8 O5 O7 N6 -17.6(3) . . . . ?
O11 O5 O7 O6 -34.3(5) . . . . ?
N6 O5 O7 O6 -37.5 . . . . ?
N7 O5 O7 O6 -54.4 . . . . ?
O9 O5 O7 O6 -16.1(3) . . . . ?
N8 O5 O7 O6 -55.1(3) . . . . ?
O12 O4 O8 N8 70.6(6) . . . . ?
N7 O4 O8 N8 3.7(3) . . . . ?
N6 O4 O8 N8 -2.4(3) . . . . ?
O11 O4 O8 N8 17.5(7) . . . . ?
O9 O4 O8 N8 -8.6(8) . . . . ?
O12 O4 O8 N7 67.0(6) . . . . ?
N8 O4 O8 N7 -3.7(3) . . . . ?
N6 O4 O8 N7 -6.1(2) . . . . ?
O11 O4 O8 N7 13.8(9) . . . . ?
O9 O4 O8 N7 -12.3(9) . . . . ?
O12 O4 O8 N6 73.0(7) . . . . ?
N8 O4 O8 N6 2.4(3) . . . . ?
N7 O4 O8 N6 6.1(2) . . . . ?
O11 O4 O8 N6 19.9(7) . . . . ?
O9 O4 O8 N6 -6.2(8) . . . . ?
O11 N7 O8 O4 -15.4(11) . . . . ?
O7 N7 O8 O4 -177.0(4) . . . . ?
O10 N7 O8 O4 148.7(7) . . . . ?
O9 N7 O8 O4 13.5(10) . . . . ?
O12 N7 O8 O4 -135.2(8) . . . . ?
O5 N7 O8 O4 -64.6(10) . . . . ?
O6 N7 O8 O4 90.6(6) . . . . ?
O11 N7 O8 N8 -138(4) . . . . ?
O4 N7 O8 N8 -123(3) . . . . ?
O7 N7 O8 N8 60(3) . . . . ?
O10 N7 O8 N8 26(3) . . . . ?
O9 N7 O8 N8 -109(4) . . . . ?
O12 N7 O8 N8 102(3) . . . . ?
O5 N7 O8 N8 173(4) . . . . ?
O6 N7 O8 N8 -32(3) . . . . ?
O11 N7 O8 N6 -42.8(5) . . . . ?
O4 N7 O8 N6 -27.4(9) . . . . ?
O7 N7 O8 N6 155.6(5) . . . . ?
O10 N7 O8 N6 121.3(7) . . . . ?
O9 N7 O8 N6 -13.9(5) . . . . ?
O12 N7 O8 N6 -162.6(4) . . . . ?
O5 N7 O8 N6 -92.0(4) . . . . ?
O6 N7 O8 N6 63.2(3) . . . . ?
O11 N6 O8 O4 -28.5(12) . . . . ?
O9 N6 O8 O4 10.0(12) . . . . ?
O5 N6 O8 O4 -85.4(8) . . . . ?
O6 N6 O8 O4 110.5(6) . . . . ?
O10 N6 O8 O4 164.5(8) . . . . ?
O7 N6 O8 O4 -168.2(7) . . . . ?
O12 N6 O8 O4 -131.7(9) . . . . ?
O11 N6 O8 N8 140.8(16) . . . . ?
O9 N6 O8 N8 179.2(18) . . . . ?
O5 N6 O8 N8 83.9(12) . . . . ?
O4 N6 O8 N8 169.3(12) . . . . ?
O6 N6 O8 N8 -80.3(11) . . . . ?
O10 N6 O8 N8 -26.2(8) . . . . ?
O7 N6 O8 N8 1.1(11) . . . . ?
O12 N6 O8 N8 37.6(12) . . . . ?
O11 N6 O8 N7 121.0(6) . . . . ?
O9 N6 O8 N7 159.5(7) . . . . ?
O5 N6 O8 N7 64.1(4) . . . . ?
O4 N6 O8 N7 149.5(10) . . . . ?
O6 N6 O8 N7 -100.0(4) . . . . ?
O10 N6 O8 N7 -46.0(6) . . . . ?
O7 N6 O8 N7 -18.7(3) . . . . ?
O12 N6 O8 N7 17.8(4) . . . . ?
O5 N6 O9 O11 40.1(4) . . . . ?
O4 N6 O9 O11 -76.8(4) . . . . ?
O6 N6 O9 O11 163.8(4) . . . . ?
O10 N6 O9 O11 132.7(7) . . . . ?
O7 N6 O9 O11 96.1(8) . . . . ?
O8 N6 O9 O11 -81.1(5) . . . . ?
O12 N6 O9 O11 -68.8(7) . . . . ?
O11 N6 O9 N7 39.5(13) . . . . ?
O5 N6 O9 N7 79.6(13) . . . . ?
O4 N6 O9 N7 -37.2(12) . . . . ?
O6 N6 O9 N7 -156.7(13) . . . . ?
O10 N6 O9 N7 172.2(19) . . . . ?
O7 N6 O9 N7 135.6(19) . . . . ?
O8 N6 O9 N7 -41.6(11) . . . . ?
O12 N6 O9 N7 -29.3(10) . . . . ?
O11 N6 O9 N8 80(3) . . . . ?
O5 N6 O9 N8 120(3) . . . . ?
O4 N6 O9 N8 3(3) . . . . ?
O6 N6 O9 N8 -116(3) . . . . ?
O10 N6 O9 N8 -147(4) . . . . ?
O7 N6 O9 N8 176(4) . . . . ?
O8 N6 O9 N8 -1(3) . . . . ?
O12 N6 O9 N8 11(3) . . . . ?
O11 N6 O9 O5 -40.1(4) . . . . ?
O4 N6 O9 O5 -116.86(9) . . . . ?
O6 N6 O9 O5 123.69(14) . . . . ?
O10 N6 O9 O5 92.6(8) . . . . ?
O7 N6 O9 O5 56.0(8) . . . . ?
O8 N6 O9 O5 -121.2(5) . . . . ?
O12 N6 O9 O5 -108.9(6) . . . . ?
O11 N6 O9 O6 -163.8(4) . . . . ?
O5 N6 O9 O6 -123.69(14) . . . . ?
O4 N6 O9 O6 119.45(8) . . . . ?
O10 N6 O9 O6 -31.1(8) . . . . ?
O7 N6 O9 O6 -67.7(7) . . . . ?
O8 N6 O9 O6 115.1(6) . . . . ?
O12 N6 O9 O6 127.4(7) . . . . ?
O11 N6 O9 O4 76.8(4) . . . . ?
O5 N6 O9 O4 116.86(9) . . . . ?
O6 N6 O9 O4 -119.45(8) . . . . ?
O10 N6 O9 O4 -150.5(8) . . . . ?
O7 N6 O9 O4 172.8(8) . . . . ?
O8 N6 O9 O4 -4.3(5) . . . . ?
O12 N6 O9 O4 8.0(6) . . . . ?
O4 N7 O9 O11 -81.9(4) . . . . ?
O7 N7 O9 O11 101.8(5) . . . . ?
O10 N7 O9 O11 132.2(4) . . . . ?
O8 N7 O9 O11 -88.9(4) . . . . ?
O12 N7 O9 O11 -76.4(6) . . . . ?
O5 N7 O9 O11 41.4(4) . . . . ?
O6 N7 O9 O11 160.9(4) . . . . ?
O11 N7 O9 N6 -138.9(14) . . . . ?
O4 N7 O9 N6 139.3(14) . . . . ?
O7 N7 O9 N6 -37.1(16) . . . . ?
O10 N7 O9 N6 -6.7(16) . . . . ?
O8 N7 O9 N6 132.3(12) . . . . ?
O12 N7 O9 N6 144.7(12) . . . . ?
O5 N7 O9 N6 -97.4(13) . . . . ?
O6 N7 O9 N6 22.0(12) . . . . ?
O11 N7 O9 N8 136(3) . . . . ?
O4 N7 O9 N8 54(3) . . . . ?
O7 N7 O9 N8 -123(3) . . . . ?
O10 N7 O9 N8 -92(3) . . . . ?
O8 N7 O9 N8 47(3) . . . . ?
O12 N7 O9 N8 59(3) . . . . ?
O5 N7 O9 N8 177(3) . . . . ?
O6 N7 O9 N8 -64(3) . . . . ?
O11 N7 O9 O5 -41.4(4) . . . . ?
O4 N7 O9 O5 -123.3(2) . . . . ?
O7 N7 O9 O5 60.3(4) . . . . ?
O10 N7 O9 O5 90.8(6) . . . . ?
O8 N7 O9 O5 -130.3(4) . . . . ?
O12 N7 O9 O5 -117.9(5) . . . . ?
O6 N7 O9 O5 119.4(2) . . . . ?
O11 N7 O9 O6 -160.9(4) . . . . ?
O4 N7 O9 O6 117.24(15) . . . . ?
O7 N7 O9 O6 -59.1(4) . . . . ?
O10 N7 O9 O6 -28.7(6) . . . . ?
O8 N7 O9 O6 110.3(5) . . . . ?
O12 N7 O9 O6 122.7(6) . . . . ?
O5 N7 O9 O6 -119.4(2) . . . . ?
O11 N7 O9 O4 81.9(4) . . . . ?
O7 N7 O9 O4 -176.3(2) . . . . ?
O10 N7 O9 O4 -145.9(5) . . . . ?
O8 N7 O9 O4 -7.0(5) . . . . ?
O12 N7 O9 O4 5.5(6) . . . . ?
O5 N7 O9 O4 123.3(2) . . . . ?
O6 N7 O9 O4 -117.24(15) . . . . ?
N6 O5 O9 O11 -90.7(4) . . . . ?
N7 O5 O9 O11 -84.3(4) . . . . ?
N8 O5 O9 O11 -84.0(4) . . . . ?
O7 O5 O9 O11 -117.1(4) . . . . ?
O11 O5 O9 N6 90.7(4) . . . . ?
N7 O5 O9 N6 6.35(14) . . . . ?
N8 O5 O9 N6 6.6(3) . . . . ?
O7 O5 O9 N6 -26.5(4) . . . . ?
O11 O5 O9 N7 84.3(4) . . . . ?
N6 O5 O9 N7 -6.35(14) . . . . ?
N8 O5 O9 N7 0.3(2) . . . . ?
O7 O5 O9 N7 -32.8(2) . . . . ?
O11 O5 O9 N8 84.0(4) . . . . ?
N6 O5 O9 N8 -6.6(3) . . . . ?
N7 O5 O9 N8 -0.3(2) . . . . ?
O7 O5 O9 N8 -33.1(2) . . . . ?
O11 O5 O9 O6 135.4(4) . . . . ?
N6 O5 O9 O6 44.7(2) . . . . ?
N7 O5 O9 O6 51.10(17) . . . . ?
N8 O5 O9 O6 51.4(3) . . . . ?
O7 O5 O9 O6 18.3(3) . . . . ?
O11 O5 O9 O4 49.3(4) . . . . ?
N6 O5 O9 O4 -41.40(17) . . . . ?
N7 O5 O9 O4 -35.05(9) . . . . ?
N8 O5 O9 O4 -34.8(2) . . . . ?
O7 O5 O9 O4 -67.9(3) . . . . ?
O10 O6 O9 O11 9.2(7) . . . . ?
N6 O6 O9 O11 -18.2(4) . . . . ?
N8 O6 O9 O11 -25.4(5) . . . . ?
N7 O6 O9 O11 -20.7(4) . . . . ?
O7 O6 O9 O11 11.9(5) . . . . ?
O10 O6 O9 N6 27.4(5) . . . . ?
N8 O6 O9 N6 -7.3(3) . . . . ?
N7 O6 O9 N6 -2.55(12) . . . . ?
O7 O6 O9 N6 30.1(3) . . . . ?
O10 O6 O9 N7 29.9(5) . . . . ?
N6 O6 O9 N7 2.55(12) . . . . ?
N8 O6 O9 N7 -4.7(3) . . . . ?
O7 O6 O9 N7 32.6(2) . . . . ?
O10 O6 O9 N8 34.6(3) . . . . ?
N6 O6 O9 N8 7.3(3) . . . . ?
N7 O6 O9 N8 4.7(3) . . . . ?
O7 O6 O9 N8 37.3(2) . . . . ?
O10 O6 O9 O5 -21.1(5) . . . . ?
N6 O6 O9 O5 -48.5(3) . . . . ?
N8 O6 O9 O5 -55.7(3) . . . . ?
N7 O6 O9 O5 -51.0(3) . . . . ?
O7 O6 O9 O5 -18.4(3) . . . . ?
O10 O6 O9 O4 67.7(5) . . . . ?
N6 O6 O9 O4 40.30(18) . . . . ?
N8 O6 O9 O4 33.1(3) . . . . ?
N7 O6 O9 O4 37.75(12) . . . . ?
O7 O6 O9 O4 70.4(2) . . . . ?
O8 O4 O9 O11 93.4(13) . . . . ?
O12 O4 O9 O11 70.3(8) . . . . ?
N8 O4 O9 O11 82.8(4) . . . . ?
N7 O4 O9 O11 77.2(4) . . . . ?
N6 O4 O9 O11 82.2(5) . . . . ?
O8 O4 O9 N6 11.2(14) . . . . ?
O12 O4 O9 N6 -11.9(9) . . . . ?
N8 O4 O9 N6 0.6(6) . . . . ?
N7 O4 O9 N6 -5.0(2) . . . . ?
O11 O4 O9 N6 -82.2(5) . . . . ?
O8 O4 O9 N7 16.2(12) . . . . ?
O12 O4 O9 N7 -6.9(8) . . . . ?
N8 O4 O9 N7 5.6(4) . . . . ?
N6 O4 O9 N7 5.0(2) . . . . ?
O11 O4 O9 N7 -77.2(4) . . . . ?
O8 O4 O9 N8 10.6(10) . . . . ?
O12 O4 O9 N8 -12.5(5) . . . . ?
N7 O4 O9 N8 -5.6(4) . . . . ?
N6 O4 O9 N8 -0.6(6) . . . . ?
O11 O4 O9 N8 -82.8(4) . . . . ?
O8 O4 O9 O5 63.6(12) . . . . ?
O12 O4 O9 O5 40.5(8) . . . . ?
N8 O4 O9 O5 53.0(4) . . . . ?
N7 O4 O9 O5 47.43(18) . . . . ?
N6 O4 O9 O5 52.4(3) . . . . ?
O11 O4 O9 O5 -29.8(4) . . . . ?
O8 O4 O9 O6 -35.6(12) . . . . ?
O12 O4 O9 O6 -58.7(7) . . . . ?
N8 O4 O9 O6 -46.2(4) . . . . ?
N7 O4 O9 O6 -51.81(17) . . . . ?
N6 O4 O9 O6 -46.8(3) . . . . ?
O11 O4 O9 O6 -129.0(4) . . . . ?
O12 O4 N8 O8 -18.3(3) . . . . ?
N7 O4 N8 O8 -142(3) . . . . ?
N6 O4 N8 O8 173.1(7) . . . . ?
O11 O4 N8 O8 -163.5(8) . . . . ?
O9 O4 N8 O8 172.1(7) . . . . ?
O8 O4 N8 O11 163.5(8) . . . . ?
O12 O4 N8 O11 145.3(4) . . . . ?
N7 O4 N8 O11 22(3) . . . . ?
N6 O4 N8 O11 -23.4(9) . . . . ?
O9 O4 N8 O11 -24.4 . . . . ?
O8 O4 N8 O10 -54.3(15) . . . . ?
O12 O4 N8 O10 -72.6(12) . . . . ?
N7 O4 N8 O10 164(4) . . . . ?
N6 O4 N8 O10 118.7(15) . . . . ?
O11 O4 N8 O10 142.1(8) . . . . ?
O9 O4 N8 O10 117.8(9) . . . . ?
O8 O4 N8 O12 18.3(3) . . . . ?
N7 O4 N8 O12 -123(3) . . . . ?
N6 O4 N8 O12 -168.7(7) . . . . ?
O11 O4 N8 O12 -145.3(4) . . . . ?
O9 O4 N8 O12 -169.6(4) . . . . ?
O8 O4 N8 O7 25.1(19) . . . . ?
O12 O4 N8 O7 6.9(17) . . . . ?
N7 O4 N8 O7 -116(4) . . . . ?
N6 O4 N8 O7 -162(2) . . . . ?
O11 O4 N8 O7 -138.4(14) . . . . ?
O9 O4 N8 O7 -162.7(14) . . . . ?
O8 O4 N8 O9 -172.1(7) . . . . ?
O12 O4 N8 O9 169.6(4) . . . . ?
N7 O4 N8 O9 46(3) . . . . ?
N6 O4 N8 O9 1.0(9) . . . . ?
O11 O4 N8 O9 24.4 . . . . ?
O8 O4 N8 O6 -112.9(8) . . . . ?
O12 O4 N8 O6 -131.2(5) . . . . ?
N7 O4 N8 O6 105(3) . . . . ?
N6 O4 N8 O6 60.2(7) . . . . ?
O11 O4 N8 O6 83.6(5) . . . . ?
O9 O4 N8 O6 59.2(4) . . . . ?
O8 O4 N8 O5 135.7(6) . . . . ?
O12 O4 N8 O5 117.4(5) . . . . ?
N7 O4 N8 O5 -6(3) . . . . ?
N6 O4 N8 O5 -51.3(6) . . . . ?
O11 O4 N8 O5 -27.9(5) . . . . ?
O9 O4 N8 O5 -52.2(5) . . . . ?
N7 O8 N8 O4 56(3) . . . . ?
N6 O8 N8 O4 -9.5(10) . . . . ?
O4 O8 N8 O11 -17.9(8) . . . . ?
N7 O8 N8 O11 38(3) . . . . ?
N6 O8 N8 O11 -27.4(12) . . . . ?
O4 O8 N8 O10 153.6(8) . . . . ?
N7 O8 N8 O10 -151(3) . . . . ?
N6 O8 N8 O10 144.0(12) . . . . ?
O4 O8 N8 O12 -133.7(8) . . . . ?
N7 O8 N8 O12 -78(3) . . . . ?
N6 O8 N8 O12 -143.2(12) . . . . ?
O4 O8 N8 O7 -169.0(9) . . . . ?
N7 O8 N8 O7 -113(4) . . . . ?
N6 O8 N8 O7 -178.5(16) . . . . ?
O4 O8 N8 O9 9.0(8) . . . . ?
N7 O8 N8 O9 65(3) . . . . ?
N6 O8 N8 O9 -0.5(12) . . . . ?
O4 O8 N8 O6 88.4(8) . . . . ?
N7 O8 N8 O6 144(4) . . . . ?
N6 O8 N8 O6 78.9(11) . . . . ?
O4 O8 N8 O5 -61.9(8) . . . . ?
N7 O8 N8 O5 -6(3) . . . . ?
N6 O8 N8 O5 -71.5(10) . . . . ?
O10 O7 N8 O4 -120.5(13) . . . . ?
N7 O7 N8 O4 122(4) . . . . ?
N6 O7 N8 O4 162(2) . . . . ?
O6 O7 N8 O4 -143.0(15) . . . . ?
O5 O7 N8 O4 116.7(15) . . . . ?
O10 O7 N8 O8 -103.4(6) . . . . ?
N7 O7 N8 O8 139(3) . . . . ?
N6 O7 N8 O8 178.9(11) . . . . ?
O6 O7 N8 O8 -126.0(5) . . . . ?
O5 O7 N8 O8 133.8(6) . . . . ?
O10 O7 N8 O11 105.4(7) . . . . ?
N7 O7 N8 O11 -12(3) . . . . ?
N6 O7 N8 O11 27.8(8) . . . . ?
O6 O7 N8 O11 82.9(4) . . . . ?
O5 O7 N8 O11 -17.4(4) . . . . ?
N7 O7 N8 O10 -117(3) . . . . ?
N6 O7 N8 O10 -77.7(12) . . . . ?
O6 O7 N8 O10 -22.6(8) . . . . ?
O5 O7 N8 O10 -122.8(6) . . . . ?
O10 O7 N8 O12 -115.0(6) . . . . ?
N7 O7 N8 O12 128(3) . . . . ?
N6 O7 N8 O12 167.4(10) . . . . ?
O6 O7 N8 O12 -137.5(4) . . . . ?
O5 O7 N8 O12 122.2(4) . . . . ?
O10 O7 N8 O9 78.5(7) . . . . ?
N7 O7 N8 O9 -39(3) . . . . ?
N6 O7 N8 O9 0.8(8) . . . . ?
O6 O7 N8 O9 55.9(4) . . . . ?
O5 O7 N8 O9 -44.3(4) . . . . ?
O10 O7 N8 O6 22.6(8) . . . . ?
N7 O7 N8 O6 -95(3) . . . . ?
N6 O7 N8 O6 -55.1(7) . . . . ?
O5 O7 N8 O6 -100.2(2) . . . . ?
O10 O7 N8 O5 122.8(6) . . . . ?
N7 O7 N8 O5 5(2) . . . . ?
N6 O7 N8 O5 45.1(7) . . . . ?
O6 O7 N8 O5 100.2(2) . . . . ?
O11 O9 N8 O4 -79.1(5) . . . . ?
N6 O9 N8 O4 -176(3) . . . . ?
N7 O9 N8 O4 -122(3) . . . . ?
O5 O9 N8 O4 -119.3(5) . . . . ?
O6 O9 N8 O4 123.7(5) . . . . ?
O11 O9 N8 O8 -84.1 . . . . ?
N6 O9 N8 O8 179(3) . . . . ?
N7 O9 N8 O8 -127(3) . . . . ?
O5 O9 N8 O8 -124.3(4) . . . . ?
O6 O9 N8 O8 118.7(5) . . . . ?
O4 O9 N8 O8 -5.0(5) . . . . ?
N6 O9 N8 O11 -97(3) . . . . ?
N7 O9 N8 O11 -43(3) . . . . ?
O5 O9 N8 O11 -40.2(4) . . . . ?
O6 O9 N8 O11 -157.2(5) . . . . ?
O4 O9 N8 O11 79.1(4) . . . . ?
O11 O9 N8 O10 124.5 . . . . ?
N6 O9 N8 O10 27(3) . . . . ?
N7 O9 N8 O10 81(3) . . . . ?
O5 O9 N8 O10 84.3(4) . . . . ?
O6 O9 N8 O10 -32.7(5) . . . . ?
O4 O9 N8 O10 -156.4(5) . . . . ?
O11 O9 N8 O12 -68.4 . . . . ?
N6 O9 N8 O12 -166(3) . . . . ?
N7 O9 N8 O12 -111(3) . . . . ?
O5 O9 N8 O12 -108.5(4) . . . . ?
O6 O9 N8 O12 134.4(5) . . . . ?
O4 O9 N8 O12 10.7(5) . . . . ?
O11 O9 N8 O7 94.1(6) . . . . ?
N6 O9 N8 O7 -3(3) . . . . ?
N7 O9 N8 O7 51(3) . . . . ?
O5 O9 N8 O7 53.9(4) . . . . ?
O6 O9 N8 O7 -63.1(3) . . . . ?
O4 O9 N8 O7 173.2(6) . . . . ?
O11 O9 N8 O6 157.2(5) . . . . ?
N6 O9 N8 O6 60(3) . . . . ?
N7 O9 N8 O6 114(3) . . . . ?
O5 O9 N8 O6 117.0(4) . . . . ?
O4 O9 N8 O6 -123.7(5) . . . . ?
O11 O9 N8 O5 40.2(4) . . . . ?
N6 O9 N8 O5 -57(3) . . . . ?
N7 O9 N8 O5 -3(3) . . . . ?
O6 O9 N8 O5 -117.0(4) . . . . ?
O4 O9 N8 O5 119.3(5) . . . . ?
O10 O6 N8 O4 151.5(4) . . . . ?
N6 O6 N8 O4 -85.7(7) . . . . ?
N7 O6 N8 O4 -117(2) . . . . ?
O9 O6 N8 O4 -70.4(4) . . . . ?
O7 O6 N8 O4 165.7(5) . . . . ?
O10 O6 N8 O8 112.4(3) . . . . ?
N6 O6 N8 O8 -124.8(7) . . . . ?
N7 O6 N8 O8 -156(2) . . . . ?
O9 O6 N8 O8 -109.5(2) . . . . ?
O7 O6 N8 O8 126.6(4) . . . . ?
O10 O6 N8 O11 -128.8(3) . . . . ?
N6 O6 N8 O11 -6.0(6) . . . . ?
N7 O6 N8 O11 -37(2) . . . . ?
O9 O6 N8 O11 9.28(18) . . . . ?
O7 O6 N8 O11 -114.7(4) . . . . ?
N6 O6 N8 O10 122.8(6) . . . . ?
N7 O6 N8 O10 92(2) . . . . ?
O9 O6 N8 O10 138.1(5) . . . . ?
O7 O6 N8 O10 14.1(6) . . . . ?
O10 O6 N8 O12 93.2(6) . . . . ?
N6 O6 N8 O12 -144.0(8) . . . . ?
N7 O6 N8 O12 -175(2) . . . . ?
O9 O6 N8 O12 -128.7(3) . . . . ?
O7 O6 N8 O12 107.4(5) . . . . ?
O10 O6 N8 O7 -14.1(6) . . . . ?
N6 O6 N8 O7 108.7(8) . . . . ?
N7 O6 N8 O7 78(2) . . . . ?
O9 O6 N8 O7 124.0(4) . . . . ?
O10 O6 N8 O9 -138.1(5) . . . . ?
N6 O6 N8 O9 -15.3(7) . . . . ?
N7 O6 N8 O9 -46(2) . . . . ?
O7 O6 N8 O9 -124.0(4) . . . . ?
O10 O6 N8 O5 -89.1(5) . . . . ?
N6 O6 N8 O5 33.7(5) . . . . ?
N7 O6 N8 O5 2.8(19) . . . . ?
O9 O6 N8 O5 49.0(4) . . . . ?
O7 O6 N8 O5 -74.9(3) . . . . ?
O11 O5 N8 O4 45.2(8) . . . . ?
N6 O5 N8 O4 86.1(7) . . . . ?
N7 O5 N8 O4 94(22) . . . . ?
O9 O5 N8 O4 69.5(6) . . . . ?
O7 O5 N8 O4 -159.6(6) . . . . ?
O11 O5 N8 O8 77.1(6) . . . . ?
N6 O5 N8 O8 118.0(7) . . . . ?
N7 O5 N8 O8 125(22) . . . . ?
O9 O5 N8 O8 101.4(4) . . . . ?
O7 O5 N8 O8 -127.7(5) . . . . ?
N6 O5 N8 O11 40.8(10) . . . . ?
N7 O5 N8 O11 48(23) . . . . ?
O9 O5 N8 O11 24.3(2) . . . . ?
O7 O5 N8 O11 155.2(4) . . . . ?
O11 O5 N8 O10 -130.4(4) . . . . ?
N6 O5 N8 O10 -89.6(7) . . . . ?
N7 O5 N8 O10 -82(22) . . . . ?
O9 O5 N8 O10 -106.1(2) . . . . ?
O7 O5 N8 O10 24.7(4) . . . . ?
O11 O5 N8 O12 99.1(5) . . . . ?
N6 O5 N8 O12 140.0(7) . . . . ?
N7 O5 N8 O12 147(22) . . . . ?
O9 O5 N8 O12 123.5(2) . . . . ?
O7 O5 N8 O12 -105.7(4) . . . . ?
O11 O5 N8 O7 -155.2(4) . . . . ?
N6 O5 N8 O7 -114.3(8) . . . . ?
N7 O5 N8 O7 -107(22) . . . . ?
O9 O5 N8 O7 -130.9(3) . . . . ?
O11 O5 N8 O9 -24.3(2) . . . . ?
N6 O5 N8 O9 16.5(8) . . . . ?
N7 O5 N8 O9 24(22) . . . . ?
O7 O5 N8 O9 130.9(3) . . . . ?
O11 O5 N8 O6 -79.0(5) . . . . ?
N6 O5 N8 O6 -38.2(5) . . . . ?
N7 O5 N8 O6 -31(22) . . . . ?
O9 O5 N8 O6 -54.7(4) . . . . ?
O7 O5 N8 O6 76.1(2) . . . . ?
N7 O7 O10 O6 -37.8(10) . . . . ?
N8 O7 O10 O6 -43.0(12) . . . . ?
N6 O7 O10 O6 -24.6(10) . . . . ?
O5 O7 O10 O6 4.2(14) . . . . ?
N7 O7 O10 N8 5.22(18) . . . . ?
N6 O7 O10 N8 18.4(2) . . . . ?
O6 O7 O10 N8 43.0(12) . . . . ?
O5 O7 O10 N8 47.2(3) . . . . ?
N8 O7 O10 N7 -5.22(18) . . . . ?
N6 O7 O10 N7 13.18(8) . . . . ?
O6 O7 O10 N7 37.8(10) . . . . ?
O5 O7 O10 N7 42.0(3) . . . . ?
N7 O7 O10 N6 -13.18(8) . . . . ?
N8 O7 O10 N6 -18.4(2) . . . . ?
O6 O7 O10 N6 24.6(10) . . . . ?
O5 O7 O10 N6 28.8(4) . . . . ?
N6 O6 O10 O7 28.6(11) . . . . ?
N8 O6 O10 O7 44.2(12) . . . . ?
N7 O6 O10 O7 38.2(11) . . . . ?
O9 O6 O10 O7 10.6(14) . . . . ?
N6 O6 O10 N8 -15.67(16) . . . . ?
N7 O6 O10 N8 -6.0(2) . . . . ?
O9 O6 O10 N8 -33.7(3) . . . . ?
O7 O6 O10 N8 -44.2(12) . . . . ?
N6 O6 O10 N7 -9.62(11) . . . . ?
N8 O6 O10 N7 6.0(2) . . . . ?
O9 O6 O10 N7 -27.6(4) . . . . ?
O7 O6 O10 N7 -38.2(11) . . . . ?
N8 O6 O10 N6 15.67(16) . . . . ?
N7 O6 O10 N6 9.62(11) . . . . ?
O9 O6 O10 N6 -18.0(4) . . . . ?
O7 O6 O10 N6 -28.6(11) . . . . ?
O4 N8 O10 O7 134.2(12) . . . . ?
O8 N8 O10 O7 99.6(7) . . . . ?
O11 N8 O10 O7 -89.3(7) . . . . ?
O12 N8 O10 O7 78.6(7) . . . . ?
O9 N8 O10 O7 -112.1(7) . . . . ?
O6 N8 O10 O7 -151.2(10) . . . . ?
O5 N8 O10 O7 -55.1(6) . . . . ?
O4 N8 O10 O6 -74.6(10) . . . . ?
O8 N8 O10 O6 -109.2(5) . . . . ?
O11 N8 O10 O6 61.9(5) . . . . ?
O12 N8 O10 O6 -130.2(5) . . . . ?
O7 N8 O10 O6 151.2(10) . . . . ?
O9 N8 O10 O6 39.1(5) . . . . ?
O5 N8 O10 O6 96.1(4) . . . . ?
O4 N8 O10 N7 -165(3) . . . . ?
O8 N8 O10 N7 160(3) . . . . ?
O11 N8 O10 N7 -29(3) . . . . ?
O12 N8 O10 N7 139(3) . . . . ?
O7 N8 O10 N7 61(3) . . . . ?
O9 N8 O10 N7 -52(3) . . . . ?
O6 N8 O10 N7 -91(3) . . . . ?
O5 N8 O10 N7 5(2) . . . . ?
O4 N8 O10 N6 -120.5(15) . . . . ?
O8 N8 O10 N6 -155.1(8) . . . . ?
O11 N8 O10 N6 16.0(8) . . . . ?
O12 N8 O10 N6 -176.1(8) . . . . ?
O7 N8 O10 N6 105.3(11) . . . . ?
O9 N8 O10 N6 -6.8(8) . . . . ?
O6 N8 O10 N6 -45.9(6) . . . . ?
O5 N8 O10 N6 50.2(6) . . . . ?
O11 N7 O10 O7 -96.2(8) . . . . ?
O4 N7 O10 O7 128.2(7) . . . . ?
O9 N7 O10 O7 -119.7(6) . . . . ?
O8 N7 O10 O7 101.6(8) . . . . ?
O12 N7 O10 O7 82.9(9) . . . . ?
O5 N7 O10 O7 -55.8(6) . . . . ?
O6 N7 O10 O7 -154.4(9) . . . . ?
O11 N7 O10 O6 58.2(8) . . . . ?
O4 N7 O10 O6 -77.4(6) . . . . ?
O7 N7 O10 O6 154.4(9) . . . . ?
O9 N7 O10 O6 34.7(7) . . . . ?
O8 N7 O10 O6 -104.0(5) . . . . ?
O12 N7 O10 O6 -122.7(5) . . . . ?
O5 N7 O10 O6 98.6(4) . . . . ?
O11 N7 O10 N8 146(3) . . . . ?
O4 N7 O10 N8 10(2) . . . . ?
O7 N7 O10 N8 -118(3) . . . . ?
O9 N7 O10 N8 122(3) . . . . ?
O8 N7 O10 N8 -17(2) . . . . ?
O12 N7 O10 N8 -35(2) . . . . ?
O5 N7 O10 N8 -174(3) . . . . ?
O6 N7 O10 N8 87(3) . . . . ?
O11 N7 O10 N6 25.2(6) . . . . ?
O4 N7 O10 N6 -110.4(5) . . . . ?
O7 N7 O10 N6 121.4(6) . . . . ?
O9 N7 O10 N6 1.7(4) . . . . ?
O8 N7 O10 N6 -137.0(6) . . . . ?
O12 N7 O10 N6 -155.7(5) . . . . ?
O5 N7 O10 N6 65.57(6) . . . . ?
O6 N7 O10 N6 -33.0(4) . . . . ?
O11 N6 O10 O7 -71.7(14) . . . . ?
O9 N6 O10 O7 -121.2(9) . . . . ?
O5 N6 O10 O7 -40.6(7) . . . . ?
O4 N6 O10 O7 94.6(8) . . . . ?
O6 N6 O10 O7 -161.1(9) . . . . ?
O8 N6 O10 O7 86.6(8) . . . . ?
O12 N6 O10 O7 73.9(8) . . . . ?
O11 N6 O10 O6 89.4(13) . . . . ?
O9 N6 O10 O6 39.9(10) . . . . ?
O5 N6 O10 O6 120.5(3) . . . . ?
O4 N6 O10 O6 -104.3(3) . . . . ?
O7 N6 O10 O6 161.1(9) . . . . ?
O8 N6 O10 O6 -112.3(4) . . . . ?
O12 N6 O10 O6 -125.0(4) . . . . ?
O11 N6 O10 N8 -143.0(18) . . . . ?
O9 N6 O10 N8 167.4(14) . . . . ?
O5 N6 O10 N8 -111.9(7) . . . . ?
O4 N6 O10 N8 23.3(7) . . . . ?
O6 N6 O10 N8 127.6(7) . . . . ?
O7 N6 O10 N8 -71.3(11) . . . . ?
O8 N6 O10 N8 15.3(5) . . . . ?
O12 N6 O10 N8 2.6(5) . . . . ?
O11 N6 O10 N7 -127.6(12) . . . . ?
O9 N6 O10 N7 -177.1(7) . . . . ?
O5 N6 O10 N7 -96.46(16) . . . . ?
O4 N6 O10 N7 38.8(5) . . . . ?
O6 N6 O10 N7 143.0(4) . . . . ?
O7 N6 O10 N7 -55.9(6) . . . . ?
O8 N6 O10 N7 30.7(4) . . . . ?
O12 N6 O10 N7 18.0(4) . . . . ?
N7 O9 O11 N6 -4.01(12) . . . . ?
N8 O9 O11 N6 -7.4(3) . . . . ?
O5 O9 O11 N6 72.3(5) . . . . ?
O6 O9 O11 N6 16.2(4) . . . . ?
O4 O9 O11 N6 -51.9(3) . . . . ?
N6 O9 O11 O5 -72.3(5) . . . . ?
N7 O9 O11 O5 -76.3(5) . . . . ?
N8 O9 O11 O5 -79.7(5) . . . . ?
O6 O9 O11 O5 -56.1(6) . . . . ?
O4 O9 O11 O5 -124.2(5) . . . . ?
N6 O9 O11 N7 4.01(12) . . . . ?
N8 O9 O11 N7 -3.4(2) . . . . ?
O5 O9 O11 N7 76.3(5) . . . . ?
O6 O9 O11 N7 20.2(4) . . . . ?
O4 O9 O11 N7 -47.93(17) . . . . ?
N6 O9 O11 N8 7.4(3) . . . . ?
N7 O9 O11 N8 3.4(2) . . . . ?
O5 O9 O11 N8 79.7(5) . . . . ?
O6 O9 O11 N8 23.7(4) . . . . ?
O4 O9 O11 N8 -44.5(2) . . . . ?
N6 O9 O11 O4 51.9(3) . . . . ?
N7 O9 O11 O4 47.93(17) . . . . ?
N8 O9 O11 O4 44.5(2) . . . . ?
O5 O9 O11 O4 124.2(5) . . . . ?
O6 O9 O11 O4 68.2(4) . . . . ?
O5 N6 O11 O9 -126.4(5) . . . . ?
O4 N6 O11 O9 105.8(4) . . . . ?
O6 N6 O11 O9 -18.6(4) . . . . ?
O10 N6 O11 O9 -85.5(10) . . . . ?
O7 N6 O11 O9 -120.5(6) . . . . ?
O8 N6 O11 O9 117.7(4) . . . . ?
O12 N6 O11 O9 133.0(4) . . . . ?
O9 N6 O11 O5 126.4(5) . . . . ?
O4 N6 O11 O5 -127.8(4) . . . . ?
O6 N6 O11 O5 107.8(5) . . . . ?
O10 N6 O11 O5 40.9(15) . . . . ?
O7 N6 O11 O5 5.9(9) . . . . ?
O8 N6 O11 O5 -115.9(5) . . . . ?
O12 N6 O11 O5 -100.6(5) . . . . ?
O9 N6 O11 N7 -163.6(5) . . . . ?
O5 N6 O11 N7 70.0(5) . . . . ?
O4 N6 O11 N7 -57.8(3) . . . . ?
O6 N6 O11 N7 177.8(6) . . . . ?
O10 N6 O11 N7 110.9(13) . . . . ?
O7 N6 O11 N7 75.9(6) . . . . ?
O8 N6 O11 N7 -45.9(4) . . . . ?
O12 N6 O11 N7 -30.6(4) . . . . ?
O9 N6 O11 N8 -148.0(14) . . . . ?
O5 N6 O11 N8 85.6(13) . . . . ?
O4 N6 O11 N8 -42.2(13) . . . . ?
O6 N6 O11 N8 -166.6(15) . . . . ?
O10 N6 O11 N8 127(2) . . . . ?
O7 N6 O11 N8 91.5(15) . . . . ?
O8 N6 O11 N8 -30.2(10) . . . . ?
O12 N6 O11 N8 -15.0(10) . . . . ?
O9 N6 O11 O4 -105.8(4) . . . . ?
O5 N6 O11 O4 127.8(4) . . . . ?
O6 N6 O11 O4 -124.4(2) . . . . ?
O10 N6 O11 O4 168.7(11) . . . . ?
O7 N6 O11 O4 133.7(4) . . . . ?
O8 N6 O11 O4 11.9(5) . . . . ?
O12 N6 O11 O4 27.2(5) . . . . ?
N6 O5 O11 O9 68.2(3) . . . . ?
N7 O5 O11 O9 81.9(3) . . . . ?
N8 O5 O11 O9 82.4(3) . . . . ?
O7 O5 O11 O9 64.5(5) . . . . ?
N7 O5 O11 N6 13.74(14) . . . . ?
O9 O5 O11 N6 -68.2(3) . . . . ?
N8 O5 O11 N6 14.2(4) . . . . ?
O7 O5 O11 N6 -3.7(5) . . . . ?
N6 O5 O11 N7 -13.74(14) . . . . ?
O9 O5 O11 N7 -81.9(3) . . . . ?
N8 O5 O11 N7 0.5(3) . . . . ?
O7 O5 O11 N7 -17.4(4) . . . . ?
N6 O5 O11 N8 -14.2(4) . . . . ?
N7 O5 O11 N8 -0.5(3) . . . . ?
O9 O5 O11 N8 -82.4(3) . . . . ?
O7 O5 O11 N8 -17.9(3) . . . . ?
N6 O5 O11 O4 -45.7(2) . . . . ?
N7 O5 O11 O4 -31.9(2) . . . . ?
O9 O5 O11 O4 -113.9(5) . . . . ?
N8 O5 O11 O4 -31.5(4) . . . . ?
O7 O5 O11 O4 -49.4(6) . . . . ?
O4 N7 O11 O9 96.1(4) . . . . ?
O7 N7 O11 O9 -94.9(5) . . . . ?
O10 N7 O11 O9 -58.8(5) . . . . ?
O8 N7 O11 O9 104.1(4) . . . . ?
O12 N7 O11 O9 122.3(5) . . . . ?
O5 N7 O11 O9 -123.7(6) . . . . ?
O6 N7 O11 O9 -17.6(4) . . . . ?
O4 N7 O11 N6 111.9(4) . . . . ?
O7 N7 O11 N6 -79.1(6) . . . . ?
O10 N7 O11 N6 -42.9(8) . . . . ?
O9 N7 O11 N6 15.8(5) . . . . ?
O8 N7 O11 N6 119.9(5) . . . . ?
O12 N7 O11 N6 138.1(5) . . . . ?
O5 N7 O11 N6 -107.9(6) . . . . ?
O6 N7 O11 N6 -1.7(4) . . . . ?
O4 N7 O11 O5 -140.2(5) . . . . ?
O7 N7 O11 O5 28.8(7) . . . . ?
O10 N7 O11 O5 65.0(9) . . . . ?
O9 N7 O11 O5 123.7(6) . . . . ?
O8 N7 O11 O5 -132.2(5) . . . . ?
O12 N7 O11 O5 -114.0(6) . . . . ?
O6 N7 O11 O5 106.2(4) . . . . ?
O4 N7 O11 N8 33(4) . . . . ?
O7 N7 O11 N8 -158(4) . . . . ?
O10 N7 O11 N8 -122(5) . . . . ?
O9 N7 O11 N8 -63(4) . . . . ?
O8 N7 O11 N8 41(4) . . . . ?
O12 N7 O11 N8 59(4) . . . . ?
O5 N7 O11 N8 173(4) . . . . ?
O6 N7 O11 N8 -81(4) . . . . ?
O7 N7 O11 O4 169.0(3) . . . . ?
O10 N7 O11 O4 -154.8(6) . . . . ?
O9 N7 O11 O4 -96.1(4) . . . . ?
O8 N7 O11 O4 8.0(6) . . . . ?
O12 N7 O11 O4 26.2(6) . . . . ?
O5 N7 O11 O4 140.2(5) . . . . ?
O6 N7 O11 O4 -113.6 . . . . ?
O4 N8 O11 O9 98.2(5) . . . . ?
O8 N8 O11 O9 108.1 . . . . ?
O10 N8 O11 O9 -64.2 . . . . ?
O12 N8 O11 O9 128.1 . . . . ?
O7 N8 O11 O9 -97.0(5) . . . . ?
O6 N8 O11 O9 -20.7(4) . . . . ?
O5 N8 O11 O9 -123.6(6) . . . . ?
O4 N8 O11 N6 129.1(16) . . . . ?
O8 N8 O11 N6 139.1(14) . . . . ?
O10 N8 O11 N6 -33.3(14) . . . . ?
O12 N8 O11 N6 159.0(14) . . . . ?
O7 N8 O11 N6 -66.1(13) . . . . ?
O9 N8 O11 N6 30.9(14) . . . . ?
O6 N8 O11 N6 10.3(12) . . . . ?
O5 N8 O11 N6 -92.7(13) . . . . ?
O4 N8 O11 O5 -138.2(7) . . . . ?
O8 N8 O11 O5 -128.3(6) . . . . ?
O10 N8 O11 O5 59.4(6) . . . . ?
O12 N8 O11 O5 -108.3(6) . . . . ?
O7 N8 O11 O5 26.5(5) . . . . ?
O9 N8 O11 O5 123.6(6) . . . . ?
O6 N8 O11 O5 102.9(5) . . . . ?
O4 N8 O11 N7 -145(4) . . . . ?
O8 N8 O11 N7 -135(4) . . . . ?
O10 N8 O11 N7 53(4) . . . . ?
O12 N8 O11 N7 -115(4) . . . . ?
O7 N8 O11 N7 20(4) . . . . ?
O9 N8 O11 N7 117(4) . . . . ?
O6 N8 O11 N7 96(4) . . . . ?
O5 N8 O11 N7 -7(4) . . . . ?
O8 N8 O11 O4 9.9(5) . . . . ?
O10 N8 O11 O4 -162.4(5) . . . . ?
O12 N8 O11 O4 29.9(5) . . . . ?
O7 N8 O11 O4 164.8(6) . . . . ?
O9 N8 O11 O4 -98.2(5) . . . . ?
O6 N8 O11 O4 -118.8(5) . . . . ?
O5 N8 O11 O4 138.2(7) . . . . ?
O8 O4 O11 O9 -104.1(13) . . . . ?
O12 O4 O11 O9 -121.0(7) . . . . ?
N8 O4 O11 O9 -82.5(4) . . . . ?
N7 O4 O11 O9 -85.5(3) . . . . ?
N6 O4 O11 O9 -69.1(4) . . . . ?
O8 O4 O11 N6 -35.0(13) . . . . ?
O12 O4 O11 N6 -51.9(8) . . . . ?
N8 O4 O11 N6 -13.4(5) . . . . ?
N7 O4 O11 N6 -16.38(18) . . . . ?
O9 O4 O11 N6 69.1(4) . . . . ?
O8 O4 O11 O5 25.5(14) . . . . ?
O12 O4 O11 O5 8.6(9) . . . . ?
N8 O4 O11 O5 47.1(7) . . . . ?
N7 O4 O11 O5 44.2(4) . . . . ?
N6 O4 O11 O5 60.5(4) . . . . ?
O9 O4 O11 O5 129.6(6) . . . . ?
O8 O4 O11 N7 -18.7(12) . . . . ?
O12 O4 O11 N7 -35.6(7) . . . . ?
N8 O4 O11 N7 3.0(4) . . . . ?
N6 O4 O11 N7 16.38(18) . . . . ?
O9 O4 O11 N7 85.5(3) . . . . ?
O8 O4 O11 N8 -21.6(9) . . . . ?
O12 O4 O11 N8 -38.5(4) . . . . ?
N7 O4 O11 N8 -3.0(4) . . . . ?
N6 O4 O11 N8 13.4(5) . . . . ?
O9 O4 O11 N8 82.5(4) . . . . ?
O8 O4 O12 N8 -105.2(7) . . . . ?
N7 O4 O12 N8 5.0(3) . . . . ?
N6 O4 O12 N8 3.9(2) . . . . ?
O11 O4 O12 N8 31.3(3) . . . . ?
O9 O4 O12 N8 10.4(4) . . . . ?
O8 O4 O12 N7 -110.3(7) . . . . ?
N8 O4 O12 N7 -5.0(3) . . . . ?
N6 O4 O12 N7 -1.18(14) . . . . ?
O11 O4 O12 N7 26.2(5) . . . . ?
O9 O4 O12 N7 5.3(6) . . . . ?
O8 O4 O12 N6 -109.1(7) . . . . ?
N8 O4 O12 N6 -3.9(2) . . . . ?
N7 O4 O12 N6 1.18(14) . . . . ?
O11 O4 O12 N6 27.4(4) . . . . ?
O9 O4 O12 N6 6.5(5) . . . . ?
O8 N8 O12 O4 32.4(6) . . . . ?
O11 N8 O12 O4 -41.1(6) . . . . ?
O10 N8 O12 O4 151.4(6) . . . . ?
O7 N8 O12 O4 -177.4(7) . . . . ?
O9 N8 O12 O4 -14.3(6) . . . . ?
O6 N8 O12 O4 87.5(6) . . . . ?
O5 N8 O12 O4 -89.7(5) . . . . ?
O4 N8 O12 N7 86(3) . . . . ?
O8 N8 O12 N7 118(3) . . . . ?
O11 N8 O12 N7 45(3) . . . . ?
O10 N8 O12 N7 -123(3) . . . . ?
O7 N8 O12 N7 -91(3) . . . . ?
O9 N8 O12 N7 72(3) . . . . ?
O6 N8 O12 N7 173(3) . . . . ?
O5 N8 O12 N7 -4(3) . . . . ?
O4 N8 O12 N6 21.3(13) . . . . ?
O8 N8 O12 N6 53.7(15) . . . . ?
O11 N8 O12 N6 -19.8(15) . . . . ?
O10 N8 O12 N6 172.7(15) . . . . ?
O7 N8 O12 N6 -156.0(18) . . . . ?
O9 N8 O12 N6 7.0(15) . . . . ?
O6 N8 O12 N6 108.9(17) . . . . ?
O5 N8 O12 N6 -68.4(15) . . . . ?
O11 N7 O12 O4 -38.0(8) . . . . ?
O7 N7 O12 O4 173.9(2) . . . . ?
O10 N7 O12 O4 143.0(5) . . . . ?
O9 N7 O12 O4 -7.7(9) . . . . ?
O8 N7 O12 O4 31.0(5) . . . . ?
O5 N7 O12 O4 -93.0(5) . . . . ?
O6 N7 O12 O4 85.8(4) . . . . ?
O11 N7 O12 N8 -129(3) . . . . ?
O4 N7 O12 N8 -91(3) . . . . ?
O7 N7 O12 N8 83(3) . . . . ?
O10 N7 O12 N8 52(2) . . . . ?
O9 N7 O12 N8 -99(3) . . . . ?
O8 N7 O12 N8 -60(3) . . . . ?
O5 N7 O12 N8 176(3) . . . . ?
O6 N7 O12 N8 -6(3) . . . . ?
O11 N7 O12 N6 -45.0(6) . . . . ?
O4 N7 O12 N6 -7.1(8) . . . . ?
O7 N7 O12 N6 166.9(6) . . . . ?
O10 N7 O12 N6 135.9(9) . . . . ?
O9 N7 O12 N6 -14.7(6) . . . . ?
O8 N7 O12 N6 23.9(6) . . . . ?
O5 N7 O12 N6 -100.1(5) . . . . ?
O6 N7 O12 N6 78.7(6) . . . . ?
O11 N6 O12 O4 -50.1(8) . . . . ?
O9 N6 O12 O4 -13.3(10) . . . . ?
O5 N6 O12 O4 -106.1(4) . . . . ?
O6 N6 O12 O4 101.5(3) . . . . ?
O10 N6 O12 O4 150.4(6) . . . . ?
O7 N6 O12 O4 176.6(4) . . . . ?
O8 N6 O12 O4 32.9(6) . . . . ?
O11 N6 O12 N8 154(2) . . . . ?
O9 N6 O12 N8 -170(2) . . . . ?
O5 N6 O12 N8 97.5(16) . . . . ?
O4 N6 O12 N8 -156.4(15) . . . . ?
O6 N6 O12 N8 -54.9(15) . . . . ?
O10 N6 O12 N8 -5.9(12) . . . . ?
O7 N6 O12 N8 20.2(16) . . . . ?
O8 N6 O12 N8 -123.5(16) . . . . ?
O11 N6 O12 N7 122.2(7) . . . . ?
O9 N6 O12 N7 158.9(9) . . . . ?
O5 N6 O12 N7 66.1(5) . . . . ?
O4 N6 O12 N7 172.2(9) . . . . ?
O6 N6 O12 N7 -86.3(6) . . . . ?
O10 N6 O12 N7 -37.3(7) . . . . ?
O7 N6 O12 N7 -11.2(5) . . . . ?
O8 N6 O12 N7 -154.9(6) . . . . ?
